data_7116282
loop_
_publ_author_name
'Fleischmann, Martin'
'D\"utsch, Luis'
'Moussa, Mehdi Elsayed'
'Schindler, Andrea'
'Bal\'azs, G\'abor'
'Lescop, Christophe'
'Scheer, Manfred'

_publ_section_title
;
 Organometallic polyphosphorus and -arsenic ligands as linkers between
 pre-assembled linear Cu(I) fragments.
;
_journal_issue 14
_journal_name_full 'Chemical communications (Cambridge, England)'
_journal_page_first 2893
_journal_paper_doi 10.1039/c4cc09845e
_journal_volume 51
_journal_year 2015
_chemical_compound_source 'see text'
_chemical_formula_moiety 'C74 H73 Cl2 Cu3 Fe P11, B F4'
_chemical_formula_sum 'C74 H73 B Cl2 Cu3 F4 Fe P11'
_chemical_formula_weight 1707.21
_chemical_name_systematic ?
_space_group_IT_number 14
_symmetry_cell_setting monoclinic
_symmetry_Int_Tables_number 14
_symmetry_space_group_name_Hall '-P 2ybc'
_symmetry_space_group_name_H-M 'P 1 21/c 1'
_atom_sites_solution_hydrogens geom
_audit_update_record
;
2014-12-09 deposited with the CCDC.
2015-01-05 downloaded from the CCDC.
;
_cell_angle_alpha 90
_cell_angle_beta 97.692(2)
_cell_angle_gamma 90
_cell_formula_units_Z 4
_cell_length_a 12.5098(3)
_cell_length_b 25.2944(6)
_cell_length_c 27.8308(5)
_cell_measurement_reflns_used 23025
_cell_measurement_temperature 123(1)
_cell_measurement_theta_max 29.4325
_cell_measurement_theta_min 3.0318
_cell_volume 8727.2(3)
_computing_cell_refinement
;
CrysAlisPro, Agilent Technologies,
Version 1.171.36.21 (release 14-08-2012 CrysAlis171 .NET)
(compiled Sep 14 2012,17:21:16)
;
_computing_data_collection
;
CrysAlisPro, Agilent Technologies,
Version 1.171.36.21 (release 14-08-2012 CrysAlis171 .NET)
(compiled Sep 14 2012,17:21:16)
;
_computing_data_reduction
;
CrysAlisPro, Agilent Technologies,
Version 1.171.36.21 (release 14-08-2012 CrysAlis171 .NET)
(compiled Sep 14 2012,17:21:16)
;
_computing_molecular_graphics 'PLATON (Spek, 1990)'
_computing_publication_material 'PLATON (Spek, 2003)'
_computing_structure_refinement 'SHELXL-97 (Sheldrick, 1997)'
_computing_structure_solution 'SIR-97 (Altomare, 1999)'
_diffrn_ambient_temperature 123(1)
_diffrn_detector_area_resol_mean 10.5431
_diffrn_measured_fraction_theta_full 0.998
_diffrn_measured_fraction_theta_max 0.989
_diffrn_measurement_device_type 'Xcalibur, Ruby, Gemini Ultra'
_diffrn_measurement_method '\w scans'
_diffrn_radiation_monochromator graphite
_diffrn_radiation_probe x-ray
_diffrn_radiation_source 'Enhance (Mo) X-ray Source'
_diffrn_radiation_type MoK\a
_diffrn_radiation_wavelength 0.71073
_diffrn_reflns_av_R_equivalents 0.0283
_diffrn_reflns_av_sigmaI/netI 0.0698
_diffrn_reflns_limit_h_max 15
_diffrn_reflns_limit_h_min -16
_diffrn_reflns_limit_k_max 32
_diffrn_reflns_limit_k_min -32
_diffrn_reflns_limit_l_max 32
_diffrn_reflns_limit_l_min -37
_diffrn_reflns_number 64795
_diffrn_reflns_reduction_process
;
;
_diffrn_reflns_theta_full 25.24
_diffrn_reflns_theta_max 27.10
_diffrn_reflns_theta_min 3.04
_exptl_absorpt_coefficient_mu 1.443
_exptl_absorpt_correction_T_max 0.878
_exptl_absorpt_correction_T_min 0.705
_exptl_absorpt_correction_type analytical
_exptl_absorpt_process_details
;
CrysAlisPro, Agilent Technologies,
Version 1.171.36.21 (release 14-08-2012 CrysAlis171 .NET)
(compiled Sep 14 2012,17:21:16)
Analytical numeric absorption correction using a multifaceted crystal
            model based on expressions derived by R.C. Clark & J.S. Reid.
(Clark, R. C. & Reid, J. S. (1995). Acta Cryst. A51, 887-897)
;
_exptl_crystal_colour green
_exptl_crystal_density_diffrn 1.299
_exptl_crystal_density_method 'Not Measured'
_exptl_crystal_description block
_exptl_crystal_F_000 3480
_exptl_crystal_size_max 0.4258
_exptl_crystal_size_mid 0.1704
_exptl_crystal_size_min 0.1052
_platon_squeeze_details
;
With the aid of PLATON a solvent accessible area was found, but it was
impossible to refine any reasonable molecule from difference Fourier peaks.
Therefore the midpoint, the size and the number of electrons in that void
were refined and the contribution to the calculated structure factors of
the disordered solvent is taken into account by back-Fourier transformation
with the program SQUEEZE (Sluis and Spek, 1990). The void is found around 
(0 0.5 0), the size is 779 \%A^3^, and 172 e^-^ were detected.
This electron number corresponds roughly to four CH2Cl2 molecules.
These CH2Cl2 molecules were taken into account for the analytical absorption
correction.
;
_refine_diff_density_max 0.930
_refine_diff_density_min -0.541
_refine_diff_density_rms 0.081
_refine_ls_extinction_method none
_refine_ls_goodness_of_fit_ref 1.045
_refine_ls_hydrogen_treatment constr
_refine_ls_matrix_type full
_refine_ls_number_parameters 890
_refine_ls_number_reflns 19018
_refine_ls_number_restraints 48
_refine_ls_restrained_S_all 1.046
_refine_ls_R_factor_all 0.0559
_refine_ls_R_factor_gt 0.0384
_refine_ls_shift/su_max 0.004
_refine_ls_shift/su_mean 0.000
_refine_ls_structure_factor_coef Fsqd
_refine_ls_weighting_details 'calc w=1/[\s^2^(Fo^2^)+(0.0855P)^2^] WHERE P=(FO^2^+2FC^2^)/3'
_refine_ls_weighting_scheme calc
_refine_ls_wR_factor_gt 0.1220
_refine_ls_wR_factor_ref 0.1272
_reflns_number_gt 13117
_reflns_number_total 19018
_reflns_threshold_expression i>2\s(i)
_cod_data_source_file c4cc09845e2.cif
_cod_data_source_block 1
_cod_depositor_comments
;
The following automatic conversions were performed:

'_symmetry_cell_setting' value 'Monoclinic' changed to 'monoclinic'
according to
/usr/data/users/saulius/crontab/automatic-downloads/rss-feeds/RSC/lib/dictionaries/cif_core.dic
dictionary named 'cif_core.dic' version 2.4.2 from 2011-04-26.

Automatic conversion script
Id: cif_fix_values 2935 2014-11-11 08:27:57Z andrius 

 Adding full bibliography for 7116279--7116284.cif.
;
_cod_original_sg_symbol_H-M 'P 21/c'
_cod_database_code 7116282

loop_
_symmetry_equiv_pos_site_id
_symmetry_equiv_pos_as_xyz
1 x,y,z
2 -x,1/2+y,1/2-z
3 -x,-y,-z
4 x,1/2-y,1/2+z

loop_
_atom_site_aniso_label
_atom_site_aniso_U_11
_atom_site_aniso_U_22
_atom_site_aniso_U_33
_atom_site_aniso_U_23
_atom_site_aniso_U_13
_atom_site_aniso_U_12
Cu1 0.0197(2) 0.0262(2) 0.0180(2) 0.0009(2) 0.0008(1) 0.0001(2)
Cu2 0.0253(2) 0.0294(2) 0.0182(2) 0.0017(2) 0.0021(2) 0.0029(2)
Cu3 0.0258(2) 0.0324(2) 0.0175(2) -0.0022(2) 0.0019(2) 0.0016(2)
Fe1 0.0215(3) 0.0375(3) 0.0151(2) -0.0015(2) 0.0016(2) 0.0029(2)
Cl1 0.0252(4) 0.0364(5) 0.0163(4) 0.0018(3) 0.0018(3) 0.0083(4)
Cl2 0.0322(5) 0.0440(5) 0.0162(4) 0.0033(3) 0.0006(3) 0.0092(4)
P1 0.0231(5) 0.0353(5) 0.0156(4) -0.0020(3) 0.0026(3) 0.0029(4)
P2 0.0246(5) 0.0380(5) 0.0170(4) -0.0011(3) -0.0006(3) 0.0048(4)
P3 0.0279(5) 0.0390(6) 0.0167(4) -0.0045(4) 0.0003(3) 0.0025(4)
P4 0.0348(5) 0.0377(6) 0.0220(4) -0.0035(4) 0.0031(4) 0.0077(4)
P5 0.0317(5) 0.0373(6) 0.0179(4) 0.0008(4) 0.0021(3) 0.0069(4)
P6 0.0202(4) 0.0254(5) 0.0158(4) 0.0025(3) 0.0020(3) 0.0003(4)
P7 0.0238(4) 0.0281(5) 0.0152(4) 0.0007(3) 0.0026(3) 0.0005(4)
P8 0.0252(5) 0.0284(5) 0.0155(4) -0.0017(3) 0.0031(3) 0.0010(4)
P9 0.0308(5) 0.0306(5) 0.0165(4) 0.0012(3) 0.0047(3) 0.0043(4)
P10 0.0277(5) 0.0253(5) 0.0149(4) 0.0022(3) 0.0022(3) 0.0019(4)
P11 0.0200(4) 0.0268(5) 0.0148(4) 0.0020(3) 0.0001(3) -0.0018(4)
C1 0.0276(19) 0.044(2) 0.0234(17) -0.0035(15) 0.0025(14) -0.0087(17)
C2 0.0208(18) 0.047(2) 0.0208(16) 0.0000(15) 0.0007(13) -0.0027(16)
C3 0.0233(19) 0.051(2) 0.0232(17) -0.0026(16) 0.0036(14) -0.0003(17)
C4 0.0227(18) 0.058(3) 0.0199(16) -0.0052(16) 0.0044(13) -0.0031(18)
C5 0.0284(19) 0.049(2) 0.0196(16) 0.0010(15) 0.0043(14) -0.0050(18)
C6 0.049(2) 0.038(2) 0.0318(19) 0.0007(16) 0.0051(17) -0.0036(19)
C7 0.032(2) 0.057(3) 0.0219(17) -0.0053(16) 0.0003(14) -0.0025(19)
C8 0.028(2) 0.071(3) 0.035(2) -0.0024(19) 0.0025(16) 0.014(2)
C9 0.034(2) 0.071(3) 0.0279(19) -0.0102(19) 0.0076(16) 0.002(2)
C10 0.043(2) 0.054(3) 0.0280(18) 0.0099(17) 0.0038(16) -0.010(2)
C11 0.0251(18) 0.0264(19) 0.0207(15) 0.0021(13) 0.0008(13) 0.0016(15)
C12 0.0253(18) 0.033(2) 0.0164(15) -0.0043(13) 0.0023(13) 0.0012(15)
C13 0.0260(18) 0.0275(19) 0.0215(15) 0.0020(13) 0.0032(13) -0.0005(15)
C14 0.0214(17) 0.0308(19) 0.0199(15) 0.0049(13) 0.0021(12) -0.0009(15)
C15 0.0225(17) 0.0310(19) 0.0170(15) 0.0083(13) 0.0039(12) -0.0002(15)
C16 0.0283(19) 0.031(2) 0.0254(17) 0.0034(14) 0.0015(14) -0.0018(16)
C17 0.033(2) 0.055(3) 0.0174(16) 0.0107(16) 0.0007(14) -0.0023(19)
C18 0.029(2) 0.056(3) 0.033(2) 0.0190(18) 0.0009(15) 0.0074(19)
C19 0.040(2) 0.049(3) 0.041(2) 0.0116(18) 0.0093(17) 0.021(2)
C20 0.040(2) 0.041(2) 0.0259(17) 0.0075(15) 0.0060(15) 0.0120(18)
C21 0.0253(18) 0.0268(19) 0.0200(15) -0.0007(13) 0.0051(13) -0.0020(15)
C22 0.028(2) 0.037(2) 0.0382(19) 0.0067(16) 0.0050(15) -0.0034(17)
C23 0.039(2) 0.039(2) 0.054(2) 0.0131(19) 0.0049(18) -0.007(2)
C24 0.028(2) 0.050(3) 0.039(2) 0.0012(18) 0.0045(16) -0.0132(19)
C25 0.0270(19) 0.042(2) 0.0239(17) -0.0030(15) 0.0057(14) -0.0014(17)
C26 0.0264(18) 0.0291(19) 0.0187(15) 0.0001(13) 0.0021(13) -0.0031(15)
C45 0.031(4) 0.025(4) 0.025(3) 0.003(3) 0.014(3) 0.000(3)
C46 0.035(4) 0.030(4) 0.026(3) 0.001(3) 0.010(3) -0.005(3)
C47 0.047(5) 0.046(5) 0.028(3) 0.017(3) 0.018(3) 0.004(4)
C48 0.052(5) 0.040(5) 0.061(5) 0.004(4) 0.039(4) -0.011(4)
C49 0.064(6) 0.051(6) 0.081(6) -0.021(5) 0.036(5) -0.033(5)
C50 0.054(5) 0.041(5) 0.045(4) -0.012(3) 0.029(3) -0.018(4)
C51 0.033(4) 0.035(5) 0.008(3) 0.001(3) 0.005(3) 0.002(3)
C52 0.035(5) 0.030(4) 0.018(3) 0.004(3) 0.009(3) 0.003(4)
C53 0.026(4) 0.037(6) 0.032(4) -0.002(4) 0.004(3) -0.008(3)
C54 0.031(4) 0.030(4) 0.046(4) 0.010(3) -0.003(3) -0.001(4)
C55 0.042(6) 0.053(6) 0.056(5) 0.022(4) 0.004(4) 0.009(4)
C56 0.043(5) 0.034(5) 0.044(5) 0.010(3) 0.004(4) -0.001(4)
C57 0.033(5) 0.031(4) 0.009(3) 0.003(2) -0.001(3) -0.003(3)
C58 0.031(4) 0.034(4) 0.029(4) 0.002(3) 0.000(3) -0.008(4)
C59 0.026(4) 0.027(4) 0.043(4) 0.002(3) 0.002(3) -0.001(4)
C60 0.031(5) 0.039(5) 0.042(4) -0.003(3) -0.002(3) -0.005(4)
C61 0.040(5) 0.037(5) 0.062(5) -0.004(4) 0.005(4) -0.019(4)
C62 0.040(5) 0.042(5) 0.034(4) 0.001(3) -0.001(4) -0.010(4)
C63 0.034(5) 0.028(4) 0.009(3) 0.007(2) -0.004(3) -0.003(3)
C64 0.027(4) 0.035(4) 0.028(4) 0.005(3) 0.002(4) -0.006(4)
C65 0.032(5) 0.031(4) 0.036(4) 0.005(3) 0.004(4) 0.006(4)
C66 0.039(5) 0.029(4) 0.027(4) -0.004(2) 0.005(3) -0.008(4)
C67 0.024(4) 0.039(5) 0.039(4) -0.004(3) 0.008(3) -0.006(4)
C68 0.026(4) 0.039(5) 0.030(4) -0.007(3) 0.003(3) -0.002(3)
C69 0.0229(18) 0.035(2) 0.0228(16) 0.0110(14) -0.0029(13) -0.0083(16)
C70 0.029(2) 0.042(2) 0.0319(18) 0.0114(16) 0.0035(15) 0.0072(18)
C71 0.036(2) 0.054(3) 0.044(2) 0.0199(19) 0.0020(17) 0.008(2)
C72 0.041(2) 0.055(3) 0.044(2) 0.023(2) -0.0189(19) -0.008(2)
C73 0.056(3) 0.052(3) 0.0233(18) 0.0089(17) -0.0104(17) -0.006(2)
C74 0.033(2) 0.041(2) 0.0244(17) 0.0070(15) -0.0005(14) -0.0048(18)
C81 0.024(4) 0.028(4) 0.026(3) -0.006(3) -0.001(3) 0.003(3)
C82 0.032(4) 0.043(5) 0.017(3) 0.002(3) 0.013(3) 0.004(4)
C83 0.027(4) 0.056(6) 0.032(4) 0.006(3) 0.021(3) -0.002(3)
C84 0.028(4) 0.040(5) 0.034(4) -0.002(3) 0.006(3) -0.014(3)
C85 0.030(4) 0.041(5) 0.018(3) -0.007(3) 0.009(2) -0.010(3)
C86 0.029(5) 0.038(5) 0.025(4) -0.002(3) 0.008(3) 0.007(3)
C127 0.026(4) 0.030(4) 0.011(3) -0.003(3) 0.0051(18) -0.002(3)
C128 0.032(4) 0.035(5) 0.024(3) 0.001(3) 0.001(2) 0.003(3)
C129 0.045(5) 0.025(4) 0.029(3) -0.001(3) 0.003(3) -0.007(4)
C130 0.030(3) 0.045(5) 0.027(3) -0.005(3) 0.004(2) -0.011(3)
C131 0.028(4) 0.042(4) 0.023(3) 0.002(3) 0.003(2) 0.004(3)
C132 0.031(3) 0.033(4) 0.019(3) 0.001(3) 0.001(2) -0.001(3)
C133 0.0193(18) 0.0194(18) 0.0193(18) 0.0000(2) 0.0026(3) 0.0000(2)
C134 0.026(4) 0.036(5) 0.041(4) -0.004(3) 0.008(4) -0.001(4)
C135 0.037(5) 0.042(5) 0.057(5) -0.006(4) 0.020(4) 0.010(4)
C136 0.045(6) 0.025(4) 0.032(4) -0.009(3) 0.000(3) -0.002(4)
C137 0.029(5) 0.032(4) 0.028(4) -0.004(3) 0.002(3) -0.010(4)
C138 0.023(4) 0.037(5) 0.027(4) 0.001(3) 0.002(3) 0.001(4)
F1 0.039(3) 0.073(4) 0.121(7) 0.020(4) 0.025(3) -0.006(3)
F2 0.028(2) 0.052(3) 0.134(4) -0.007(3) 0.013(2) 0.003(2)
F3 0.028(3) 0.085(5) 0.129(5) -0.048(4) -0.035(3) -0.004(3)
F4 0.055(3) 0.234(10) 0.061(3) 0.054(5) 0.019(3) -0.009(5)
B1 0.020(4) 0.052(5) 0.031(3) 0.006(3) 0.006(3) -0.003(3)

loop_
_atom_site_label
_atom_site_type_symbol
_atom_site_thermal_displace_type
_atom_site_fract_x
_atom_site_fract_y
_atom_site_fract_z
_atom_site_occupancy
_atom_site_U_iso_or_equiv
_atom_site_calc_flag
Cu1 Cu Uani 0.14457(3) 0.19528(2) 0.90959(2) 1.000 0.0214(1) .
Cu2 Cu Uani 0.12573(3) 0.20420(2) 0.79055(2) 1.000 0.0244(1) .
Cu3 Cu Uani 0.14714(3) 0.30327(2) 1.17244(2) 1.000 0.0253(1) .
Fe1 Fe Uani -0.04546(4) 0.24131(2) 1.03548(2) 1.000 0.0248(2) .
Cl1 Cl Uani 0.02302(6) 0.23766(3) 0.85085(2) 1.000 0.0261(3) .
Cl2 Cl Uani 0.02908(7) 0.23980(4) 0.71843(3) 1.000 0.0310(3) .
P1 P Uani 0.08232(7) 0.23015(4) 0.98004(3) 1.000 0.0247(3) .
P2 P Uani 0.13824(7) 0.21623(4) 1.05410(3) 1.000 0.0268(3) .
P3 P Uani 0.08664(7) 0.28206(4) 1.09203(3) 1.000 0.0281(3) .
P4 P Uani -0.00648(8) 0.33306(4) 1.04281(3) 1.000 0.0316(3) .
P5 P Uani -0.01117(7) 0.30011(4) 0.97283(3) 1.000 0.0291(3) .
P6 P Uani 0.13661(7) 0.10585(3) 0.89984(3) 1.000 0.0205(3) .
P7 P Uani 0.11024(7) 0.11626(4) 0.78738(3) 1.000 0.0224(3) .
P8 P Uani 0.31718(7) 0.27066(4) 1.19143(3) 1.000 0.0230(3) .
P9 P Uani 0.15158(7) 0.39294(4) 1.18042(3) 1.000 0.0258(3) .
P10 P Uani 0.28999(7) 0.24008(4) 0.80015(3) 1.000 0.0227(3) .
P11 P Uani 0.31667(7) 0.22667(3) 0.91143(3) 1.000 0.0207(3) .
C1 C Uani -0.1216(3) 0.16722(16) 1.02891(11) 1.000 0.0318(11) .
C2 C Uani -0.1817(3) 0.20506(15) 0.99799(11) 1.000 0.0297(10) .
C3 C Uani -0.2138(3) 0.24655(16) 1.02760(11) 1.000 0.0325(11) .
C4 C Uani -0.1738(3) 0.23436(17) 1.07678(11) 1.000 0.0334(13) .
C5 C Uani -0.1173(3) 0.18673(16) 1.07789(11) 1.000 0.0322(11) .
C6 C Uani -0.0792(3) 0.11580(16) 1.01419(13) 1.000 0.0396(11) .
C7 C Uani -0.2100(3) 0.20045(17) 0.94419(11) 1.000 0.0373(13) .
C8 C Uani -0.2844(3) 0.29262(18) 1.01068(13) 1.000 0.0448(14) .
C9 C Uani -0.1976(3) 0.26691(18) 1.11965(12) 1.000 0.0440(14) .
C10 C Uani -0.0651(3) 0.15762(17) 1.12182(12) 1.000 0.0418(13) .
C11 C Uani 0.1732(3) 0.08073(13) 0.84191(10) 1.000 0.0243(10) .
C12 C Uani 0.3771(3) 0.28030(14) 1.25530(10) 1.000 0.0249(10) .
C13 C Uani 0.1840(3) 0.41727(14) 1.24312(10) 1.000 0.0250(10) .
C14 C Uani 0.3760(3) 0.21711(14) 0.85506(10) 1.000 0.0241(10) .
C15 C Uani 0.2302(3) 0.07095(14) 0.94460(10) 1.000 0.0234(10) .
C16 C Uani 0.2487(3) 0.09249(14) 0.99113(11) 1.000 0.0284(11) .
C17 C Uani 0.3175(3) 0.06742(17) 1.02753(11) 1.000 0.0354(13) .
C18 C Uani 0.3679(3) 0.02183(17) 1.01801(13) 1.000 0.0396(14) .
C19 C Uani 0.3516(3) 0.00040(17) 0.97182(13) 1.000 0.0430(14) .
C20 C Uani 0.2828(3) 0.02474(15) 0.93553(12) 1.000 0.0355(11) .
C21 C Uani 0.0073(3) 0.07363(13) 0.90304(10) 1.000 0.0239(10) .
C22 C Uani -0.0023(3) 0.02364(15) 0.92282(12) 1.000 0.0344(11) .
C23 C Uani -0.1041(3) 0.00109(17) 0.92241(14) 1.000 0.0441(12) .
C24 C Uani -0.1950(3) 0.02752(17) 0.90104(13) 1.000 0.0390(14) .
C25 C Uani -0.1853(3) 0.07679(15) 0.88129(11) 1.000 0.0308(11) .
C26 C Uani -0.0844(3) 0.10005(14) 0.88259(10) 1.000 0.0248(10) .
C45 C Uani 0.2623(4) 0.4288(2) 1.15142(15) 0.570 0.026(2) .
C46 C Uani 0.2631(4) 0.41836(19) 1.10243(15) 0.570 0.030(2) .
C47 C Uani 0.3379(5) 0.4432(2) 1.07736(13) 0.570 0.039(3) .
C48 C Uani 0.4118(4) 0.4785(2) 1.10127(18) 0.570 0.048(3) .
C49 C Uani 0.4110(4) 0.4890(2) 1.15025(18) 0.570 0.063(3) .
C50 C Uani 0.3363(4) 0.4641(2) 1.17533(13) 0.570 0.045(3) .
C51 C Uani 0.0351(6) 0.4329(4) 1.1564(4) 0.590 0.025(2) .
C52 C Uani -0.0646(7) 0.4077(3) 1.1507(4) 0.590 0.027(2) .
C53 C Uani -0.1575(6) 0.4360(3) 1.1340(3) 0.590 0.032(3) .
C54 C Uani -0.1507(5) 0.4894(3) 1.1231(3) 0.590 0.036(2) .
C55 C Uani -0.0510(6) 0.5146(3) 1.1288(3) 0.590 0.051(3) .
C56 C Uani 0.0419(5) 0.4863(4) 1.1454(4) 0.590 0.041(3) .
C57 C Uani 0.3137(5) 0.31193(15) 0.8019(3) 0.570 0.025(2) .
C58 C Uani 0.2243(4) 0.34371(19) 0.8051(2) 0.570 0.032(2) .
C59 C Uani 0.2357(4) 0.39834(18) 0.80757(19) 0.570 0.032(2) .
C60 C Uani 0.3365(5) 0.42119(15) 0.8069(2) 0.570 0.038(3) .
C61 C Uani 0.4259(4) 0.3894(2) 0.8037(2) 0.570 0.047(3) .
C62 C Uani 0.4145(4) 0.3348(2) 0.8012(3) 0.570 0.039(3) .
C63 C Uani 0.3481(8) 0.2953(3) 0.9256(5) 0.590 0.024(2) .
C64 C Uani 0.2653(6) 0.3306(3) 0.9308(4) 0.590 0.030(2) .
C65 C Uani 0.2889(5) 0.3833(3) 0.9417(3) 0.590 0.033(3) .
C66 C Uani 0.3953(6) 0.4007(2) 0.9475(2) 0.590 0.032(3) .
C67 C Uani 0.4781(5) 0.3654(3) 0.9423(3) 0.590 0.034(3) .
C68 C Uani 0.4545(7) 0.3127(3) 0.9314(4) 0.590 0.032(3) .
C69 C Uani 0.4162(3) 0.19440(14) 0.95616(11) 1.000 0.0274(10) .
C70 C Uani 0.4847(3) 0.15460(16) 0.94440(13) 1.000 0.0344(11) .
C71 C Uani 0.5576(3) 0.13124(18) 0.98039(14) 1.000 0.0450(14) .
C72 C Uani 0.5626(3) 0.14816(18) 1.02785(14) 1.000 0.0489(14) .
C73 C Uani 0.4954(4) 0.18670(18) 1.03977(13) 1.000 0.0452(15) .
C74 C Uani 0.4214(3) 0.20969(16) 1.00455(11) 1.000 0.0332(11) .
C81 C Uani 0.4110(4) 0.2946(2) 1.10866(17) 0.570 0.026(2) .
C82 C Uani 0.4775(5) 0.3208(2) 1.08022(12) 0.570 0.030(2) .
C83 C Uani 0.5527(5) 0.3573(2) 1.10119(15) 0.570 0.037(3) .
C84 C Uani 0.5613(4) 0.3677(2) 1.15060(16) 0.570 0.034(3) .
C85 C Uani 0.4948(4) 0.3416(2) 1.17904(12) 0.570 0.029(2) .
C86 C Uani 0.4197(4) 0.3051(2) 1.15807(17) 0.570 0.030(3) .
C127 C Uani -0.0260(4) 0.0914(3) 0.7746(4) 0.690 0.022(2) .
C128 C Uani -0.0474(5) 0.0375(3) 0.7752(3) 0.690 0.031(2) .
C129 C Uani -0.1533(6) 0.0195(2) 0.7666(2) 0.690 0.033(2) .
C130 C Uani -0.2377(4) 0.0554(2) 0.7575(2) 0.690 0.034(2) .
C131 C Uani -0.2162(5) 0.1093(2) 0.7569(2) 0.690 0.031(2) .
C132 C Uani -0.1104(6) 0.1273(2) 0.7655(3) 0.690 0.0279(19) .
C133 C Uani 0.3461(5) 0.20093(17) 1.1799(2) 0.540 0.0193(10) .
C134 C Uani 0.4484(4) 0.1819(2) 1.1754(3) 0.540 0.034(3) .
C135 C Uani 0.4640(4) 0.1282(2) 1.1682(3) 0.540 0.044(3) .
C136 C Uani 0.3771(5) 0.09356(17) 1.1655(2) 0.540 0.035(3) .
C137 C Uani 0.2747(5) 0.1126(2) 1.1700(2) 0.540 0.030(3) .
C138 C Uani 0.2592(4) 0.1663(2) 1.1772(2) 0.540 0.029(3) .
C78 C Uiso 0.4199(5) 0.4603(3) 1.1429(3) 0.430 0.049(3) .
C79 C Uiso 0.3458(7) 0.4379(3) 1.1699(2) 0.430 0.037(2) .
C80 C Uiso 0.2452(6) 0.4219(3) 1.1472(3) 0.430 0.027(3) .
C151 C Uiso 0.0235(10) 0.4256(6) 1.1587(7) 0.410 0.033(4) .
C152 C Uiso -0.0717(13) 0.3967(4) 1.1515(7) 0.410 0.029(3) .
C153 C Uiso -0.1684(10) 0.4217(4) 1.1346(5) 0.410 0.035(3) .
C154 C Uiso -0.1699(8) 0.4756(4) 1.1249(4) 0.410 0.031(3) .
C155 C Uiso -0.0747(10) 0.5046(4) 1.1322(5) 0.410 0.037(3) .
C156 C Uiso 0.0220(8) 0.4796(6) 1.1491(6) 0.410 0.031(3) .
C157 C Uiso 0.2883(8) 0.3110(3) 0.8022(4) 0.430 0.026(3) .
C27 C Uiso -0.0235(12) 0.0826(8) 0.7753(10) 0.310 0.026(5) .
C28 C Uiso -0.0363(13) 0.0281(8) 0.7776(9) 0.310 0.035(5) .
C29 C Uiso -0.1391(16) 0.0062(5) 0.7712(7) 0.310 0.034(4) .
C30 C Uiso -0.2291(12) 0.0388(5) 0.7626(6) 0.310 0.032(4) .
C31 C Uiso -0.2163(13) 0.0932(5) 0.7603(6) 0.310 0.026(4) .
C32 C Uiso -0.1135(15) 0.1152(5) 0.7667(8) 0.310 0.028(4) .
C33 C Uiso 0.3227(7) 0.1995(3) 1.1797(3) 0.460 0.029(3) .
C34 C Uiso 0.4197(5) 0.1759(3) 1.1726(4) 0.460 0.036(3) .
C35 C Uiso 0.4247(5) 0.1216(3) 1.1655(4) 0.460 0.046(3) .
C36 C Uiso 0.3326(6) 0.0909(3) 1.1656(3) 0.460 0.036(3) .
C37 C Uiso 0.2356(5) 0.1144(3) 1.1727(3) 0.460 0.038(3) .
C38 C Uiso 0.2306(5) 0.1687(3) 1.1798(4) 0.460 0.033(3) .
C39 C Uiso 0.4114(5) 0.3003(3) 1.1577(2) 0.430 0.017(3) .
C40 C Uiso 0.3823(5) 0.3077(3) 1.1081(3) 0.430 0.022(3) .
C41 C Uiso 0.4532(6) 0.3323(4) 1.08083(19) 0.430 0.031(3) .
C42 C Uiso 0.5532(6) 0.3495(4) 1.1030(2) 0.430 0.034(4) .
C43 C Uiso 0.5824(5) 0.3422(3) 1.1526(2) 0.430 0.040(3) .
C44 C Uiso 0.5115(6) 0.3176(3) 1.17986(19) 0.430 0.031(3) .
C75 C Uiso 0.2188(5) 0.4284(4) 1.0974(3) 0.430 0.043(3) .
C76 C Uiso 0.2929(6) 0.4507(4) 1.0704(2) 0.430 0.055(4) .
C77 C Uiso 0.3935(6) 0.4667(4) 1.0931(3) 0.430 0.053(4) .
C163 C Uiso 0.3362(12) 0.2982(4) 0.9248(8) 0.410 0.026(5) .
C164 C Uiso 0.2460(9) 0.3302(6) 0.9255(7) 0.410 0.023(3) .
C165 C Uiso 0.2588(7) 0.3837(6) 0.9363(5) 0.410 0.038(4) .
C166 C Uiso 0.3616(9) 0.4052(4) 0.9464(4) 0.410 0.037(4) .
C167 C Uiso 0.4517(7) 0.3732(5) 0.9456(5) 0.410 0.027(3) .
C168 C Uiso 0.4390(10) 0.3197(5) 0.9349(7) 0.410 0.027(3) .
C161 C Uiso 0.3841(5) 0.3938(3) 0.8075(3) 0.430 0.034(3) .
C162 C Uiso 0.3848(6) 0.3389(3) 0.8056(4) 0.430 0.033(3) .
C159 C Uiso 0.1905(5) 0.3930(3) 0.8025(3) 0.430 0.036(3) .
C160 C Uiso 0.2870(6) 0.4208(3) 0.8060(3) 0.430 0.030(2) .
C158 C Uiso 0.1912(6) 0.3381(3) 0.8006(4) 0.430 0.029(3) .
F1 F Uani -0.4074(6) 0.5960(4) 0.6794(4) 0.610 0.076(3) .
F2 F Uani -0.5733(3) 0.62847(17) 0.67929(18) 0.610 0.0711(18) .
F3 F Uani -0.5553(5) 0.5471(3) 0.6513(3) 0.610 0.085(3) .
F4 F Uani -0.5169(4) 0.5649(4) 0.7309(2) 0.610 0.116(4) .
B1 B Uani -0.5140(5) 0.5835(3) 0.6841(2) 0.610 0.034(2) .
F5 F Uiso -0.5210(10) 0.5350(5) 0.7171(4) 0.390 0.104(5) .
F6 F Uiso -0.3848(7) 0.5108(4) 0.6797(3) 0.390 0.102(3) .
F7 F Uiso -0.5339(12) 0.5458(7) 0.6387(6) 0.390 0.145(8) .
F8 F Uiso -0.4203(10) 0.5959(5) 0.6872(5) 0.390 0.049(3) .
B2 B Uiso -0.4656(11) 0.5464(5) 0.6804(5) 0.390 0.083(5) .
H8C H Uiso -0.35870 0.28280 1.01010 1.000 0.0670 calc
H9A H Uiso -0.26640 0.25680 1.12840 1.000 0.0660 calc
H8A H Uiso -0.27150 0.30270 0.97870 1.000 0.0670 calc
H8B H Uiso -0.26800 0.32180 1.03250 1.000 0.0670 calc
H6A H Uiso -0.13120 0.08850 1.01730 1.000 0.0590 calc
H6B H Uiso -0.01320 0.10780 1.03460 1.000 0.0590 calc
H6C H Uiso -0.06580 0.11780 0.98110 1.000 0.0590 calc
H7A H Uiso -0.27280 0.17860 0.93690 1.000 0.0560 calc
H7B H Uiso -0.15080 0.18480 0.93070 1.000 0.0560 calc
H7C H Uiso -0.22440 0.23500 0.93050 1.000 0.0560 calc
H68 H Uiso 0.50990 0.28900 0.92790 0.590 0.0380 calc
H70 H Uiso 0.48190 0.14350 0.91240 1.000 0.0410 calc
H71 H Uiso 0.60270 0.10430 0.97250 1.000 0.0540 calc
H72 H Uiso 0.61230 0.13300 1.05180 1.000 0.0590 calc
H73 H Uiso 0.49920 0.19770 1.07180 1.000 0.0540 calc
H74 H Uiso 0.37470 0.23550 1.01320 1.000 0.0400 calc
H81 H Uiso 0.36080 0.27020 1.09460 0.570 0.0320 calc
H82 H Uiso 0.47180 0.31380 1.04720 0.570 0.0360 calc
H83 H Uiso 0.59720 0.37480 1.08220 0.570 0.0440 calc
H84 H Uiso 0.61160 0.39220 1.16460 0.570 0.0400 calc
H85 H Uiso 0.50060 0.34860 1.21210 0.570 0.0350 calc
H128 H Uiso 0.00900 0.01350 0.78130 0.690 0.0370 calc
H129 H Uiso -0.16760 -0.01650 0.76700 0.690 0.0400 calc
H130 H Uiso -0.30850 0.04340 0.75170 0.690 0.0410 calc
H131 H Uiso -0.27270 0.13330 0.75080 0.690 0.0370 calc
H132 H Uiso -0.09610 0.16340 0.76510 0.690 0.0330 calc
H134 H Uiso 0.50660 0.20500 1.17720 0.540 0.0410 calc
H135 H Uiso 0.53250 0.11540 1.16520 0.540 0.0530 calc
H136 H Uiso 0.38740 0.05760 1.16070 0.540 0.0420 calc
H137 H Uiso 0.21650 0.08950 1.16820 0.540 0.0360 calc
H138 H Uiso 0.19060 0.17910 1.18020 0.540 0.0350 calc
H9B H Uiso -0.19910 0.30370 1.11120 1.000 0.0660 calc
H9C H Uiso -0.14260 0.26090 1.14660 1.000 0.0660 calc
H10A H Uiso -0.04470 0.18230 1.14760 1.000 0.0620 calc
H10B H Uiso -0.00220 0.13950 1.11410 1.000 0.0620 calc
H10C H Uiso -0.11520 0.13240 1.13180 1.000 0.0620 calc
H11A H Uiso 0.15300 0.04370 0.83880 1.000 0.0290 calc
H11B H Uiso 0.25100 0.08270 0.84310 1.000 0.0290 calc
H12A H Uiso 0.44400 0.26050 1.26100 1.000 0.0300 calc
H12B H Uiso 0.39480 0.31740 1.26030 1.000 0.0300 calc
H13A H Uiso 0.26080 0.41300 1.25320 1.000 0.0300 calc
H13B H Uiso 0.16820 0.45480 1.24360 1.000 0.0300 calc
H14A H Uiso 0.39090 0.17980 0.85150 1.000 0.0290 calc
H14B H Uiso 0.44420 0.23580 0.85780 1.000 0.0290 calc
H16 H Uiso 0.21490 0.12380 0.99790 1.000 0.0340 calc
H17 H Uiso 0.32900 0.08190 1.05850 1.000 0.0430 calc
H18 H Uiso 0.41320 0.00500 1.04250 1.000 0.0470 calc
H19 H Uiso 0.38720 -0.03050 0.96520 1.000 0.0520 calc
H20 H Uiso 0.27180 0.00990 0.90470 1.000 0.0420 calc
H22 H Uiso 0.05900 0.00530 0.93630 1.000 0.0410 calc
H23 H Uiso -0.11090 -0.03180 0.93660 1.000 0.0530 calc
H24 H Uiso -0.26260 0.01200 0.90000 1.000 0.0470 calc
H25 H Uiso -0.24640 0.09460 0.86700 1.000 0.0370 calc
H26 H Uiso -0.07850 0.13360 0.86960 1.000 0.0300 calc
H46 H Uiso 0.21360 0.39470 1.08640 0.570 0.0360 calc
H47 H Uiso 0.33840 0.43620 1.04460 0.570 0.0470 calc
H48 H Uiso 0.46190 0.49510 1.08450 0.570 0.0580 calc
H49 H Uiso 0.46060 0.51260 1.16630 0.570 0.0750 calc
H50 H Uiso 0.33570 0.47110 1.20810 0.570 0.0540 calc
H52 H Uiso -0.06910 0.37200 1.15800 0.590 0.0330 calc
H53 H Uiso -0.22420 0.41920 1.13020 0.590 0.0380 calc
H54 H Uiso -0.21280 0.50830 1.11200 0.590 0.0440 calc
H55 H Uiso -0.04650 0.55030 1.12150 0.590 0.0610 calc
H56 H Uiso 0.10860 0.50310 1.14930 0.590 0.0480 calc
H58 H Uiso 0.15680 0.32840 0.80560 0.570 0.0380 calc
H59 H Uiso 0.17580 0.41960 0.80970 0.570 0.0380 calc
H60 H Uiso 0.34410 0.45770 0.80850 0.570 0.0460 calc
H61 H Uiso 0.49340 0.40470 0.80320 0.570 0.0560 calc
H62 H Uiso 0.47430 0.31350 0.79910 0.570 0.0470 calc
H64 H Uiso 0.19420 0.31900 0.92690 0.590 0.0360 calc
H65 H Uiso 0.23350 0.40700 0.94520 0.590 0.0390 calc
H66 H Uiso 0.41110 0.43590 0.95480 0.590 0.0380 calc
H67 H Uiso 0.54920 0.37700 0.94620 0.590 0.0400 calc
H28 H Uiso 0.02390 0.00630 0.78340 0.310 0.0420 calc
H29 H Uiso -0.14770 -0.03030 0.77280 0.310 0.0400 calc
H30 H Uiso -0.29790 0.02410 0.75840 0.310 0.0390 calc
H31 H Uiso -0.27660 0.11500 0.75460 0.310 0.0310 calc
H32 H Uiso -0.10500 0.15160 0.76520 0.310 0.0330 calc
H34 H Uiso 0.48140 0.19650 1.17260 0.460 0.0430 calc
H35 H Uiso 0.48960 0.10580 1.16080 0.460 0.0560 calc
H36 H Uiso 0.33590 0.05450 1.16090 0.460 0.0430 calc
H37 H Uiso 0.17390 0.09390 1.17270 0.460 0.0450 calc
H38 H Uiso 0.16570 0.18450 1.18450 0.460 0.0400 calc
H40 H Uiso 0.31540 0.29610 1.09330 0.430 0.0270 calc
H41 H Uiso 0.43370 0.33720 1.04770 0.430 0.0380 calc
H42 H Uiso 0.60070 0.36600 1.08480 0.430 0.0410 calc
H43 H Uiso 0.64930 0.35380 1.16740 0.430 0.0480 calc
H44 H Uiso 0.53100 0.31270 1.21300 0.430 0.0370 calc
H75 H Uiso 0.15160 0.41770 1.08220 0.430 0.0520 calc
H76 H Uiso 0.27530 0.45500 1.03710 0.430 0.0660 calc
H77 H Uiso 0.44300 0.48170 1.07510 0.430 0.0630 calc
H78 H Uiso 0.48710 0.47090 1.15810 0.430 0.0580 calc
H79 H Uiso 0.36340 0.43360 1.20320 0.430 0.0450 calc
H152 H Uiso -0.07070 0.36060 1.15790 0.410 0.0350 calc
H153 H Uiso -0.23210 0.40230 1.12970 0.410 0.0420 calc
H154 H Uiso -0.23470 0.49230 1.11360 0.410 0.0380 calc
H155 H Uiso -0.07570 0.54060 1.12580 0.410 0.0440 calc
H156 H Uiso 0.08570 0.49900 1.15400 0.410 0.0370 calc
H158 H Uiso 0.12660 0.31940 0.79830 0.430 0.0350 calc
H159 H Uiso 0.12550 0.41110 0.80150 0.430 0.0430 calc
H160 H Uiso 0.28660 0.45760 0.80720 0.430 0.0360 calc
H161 H Uiso 0.44870 0.41250 0.80980 0.430 0.0410 calc
H162 H Uiso 0.44980 0.32080 0.80660 0.430 0.0390 calc
H164 H Uiso 0.17720 0.31580 0.91880 0.410 0.0270 calc
H165 H Uiso 0.19850 0.40510 0.93680 0.410 0.0450 calc
H166 H Uiso 0.37010 0.44090 0.95360 0.410 0.0440 calc
H167 H Uiso 0.52050 0.38750 0.95240 0.410 0.0320 calc
H168 H Uiso 0.49930 0.29830 0.93440 0.410 0.0330 calc

loop_
_atom_type_symbol
_atom_type_description
_atom_type_scat_dispersion_real
_atom_type_scat_dispersion_imag
_atom_type_scat_source
P P 0.1023 0.0942 'International Tables Vol C Tables 4.2.6.8 and 6.1.1.4'
Fe Fe 0.3463 0.8444 'International Tables Vol C Tables 4.2.6.8 and 6.1.1.4'
F F 0.0171 0.0103 'International Tables Vol C Tables 4.2.6.8 and 6.1.1.4'
Cu Cu 0.3201 1.2651 'International Tables Vol C Tables 4.2.6.8 and 6.1.1.4'
Cl Cl 0.1484 0.1585 'International Tables Vol C Tables 4.2.6.8 and 6.1.1.4'
B B 0.0013 0.0007 'International Tables Vol C Tables 4.2.6.8 and 6.1.1.4'
H H 0.0000 0.0000 'International Tables Vol C Tables 4.2.6.8 and 6.1.1.4'
C C 0.0033 0.0016 'International Tables Vol C Tables 4.2.6.8 and 6.1.1.4'

loop_
_geom_angle_atom_site_label_1
_geom_angle_atom_site_label_2
_geom_angle_atom_site_label_3
_geom_angle
_geom_angle_site_symmetry_1
_geom_angle_site_symmetry_3
_geom_angle_publ_flag
Cl1 Cu1 P1 98.78(3) . . yes
Cl1 Cu1 P6 110.97(3) . . yes
Cl1 Cu1 P11 112.23(3) . . yes
P1 Cu1 P6 116.95(4) . . yes
P1 Cu1 P11 105.32(4) . . yes
P6 Cu1 P11 111.90(3) . . yes
Cl1 Cu2 Cl2 101.39(3) . . yes
Cl1 Cu2 P7 109.09(3) . . yes
Cl1 Cu2 P10 110.11(4) . . yes
Cl2 Cu2 P7 108.20(4) . . yes
Cl2 Cu2 P10 107.66(4) . . yes
P7 Cu2 P10 118.94(4) . . yes
P3 Cu3 P8 108.25(4) . . yes
P3 Cu3 P9 108.89(4) . . yes
Cl2 Cu3 P3 105.66(4) 4_555 . yes
P8 Cu3 P9 109.16(4) . . yes
Cl2 Cu3 P8 109.98(4) 4_555 . yes
Cl2 Cu3 P9 114.68(4) 4_555 . yes
P1 Fe1 P2 52.83(3) . . yes
P1 Fe1 P3 90.75(3) . . yes
P1 Fe1 P4 91.35(4) . . yes
P1 Fe1 P5 52.82(3) . . yes
P1 Fe1 C1 100.01(10) . . yes
P1 Fe1 C2 101.42(10) . . yes
P1 Fe1 C3 133.86(9) . . yes
P1 Fe1 C4 166.28(11) . . yes
P1 Fe1 C5 131.47(11) . . yes
P2 Fe1 P3 53.15(3) . . yes
P2 Fe1 P4 93.48(4) . . yes
P2 Fe1 P5 93.61(4) . . yes
P2 Fe1 C1 101.26(11) . . yes
P2 Fe1 C2 133.91(11) . . yes
P2 Fe1 C3 166.28(11) . . yes
P2 Fe1 C4 130.24(10) . . yes
P2 Fe1 C5 100.18(11) . . yes
P3 Fe1 P4 53.04(3) . . yes
P3 Fe1 P5 92.12(4) . . yes
P3 Fe1 C1 135.79(10) . . yes
P3 Fe1 C2 167.61(10) . . yes
P3 Fe1 C3 130.33(10) . . yes
P3 Fe1 C4 100.93(10) . . yes
P3 Fe1 C5 103.11(10) . . yes
P4 Fe1 P5 52.82(3) . . yes
P4 Fe1 C1 164.93(11) . . yes
P4 Fe1 C2 128.08(11) . . yes
P4 Fe1 C3 98.01(12) . . yes
P4 Fe1 C4 101.41(12) . . yes
P4 Fe1 C5 133.96(10) . . yes
P5 Fe1 C1 128.30(9) . . yes
P5 Fe1 C2 97.11(10) . . yes
P5 Fe1 C3 99.30(10) . . yes
P5 Fe1 C4 132.84(11) . . yes
P5 Fe1 C5 163.68(10) . . yes
C1 Fe1 C2 39.98(14) . . yes
C1 Fe1 C3 66.97(15) . . yes
C1 Fe1 C4 66.57(15) . . yes
C1 Fe1 C5 40.27(13) . . yes
C2 Fe1 C3 39.86(14) . . yes
C2 Fe1 C4 66.71(13) . . yes
C2 Fe1 C5 66.99(13) . . yes
C3 Fe1 C4 39.76(12) . . yes
C3 Fe1 C5 66.37(14) . . yes
C4 Fe1 C5 38.81(16) . . yes
Cu1 Cl1 Cu2 88.18(3) . . yes
Cu2 Cl2 Cu3 89.92(4) . 4_554 yes
Cu1 P1 Fe1 154.36(5) . . yes
Cu1 P1 P2 129.83(5) . . yes
Cu1 P1 P5 118.07(5) . . yes
Fe1 P1 P2 63.37(4) . . yes
Fe1 P1 P5 63.39(4) . . yes
P2 P1 P5 109.76(5) . . yes
Fe1 P2 P1 63.80(4) . . yes
Fe1 P2 P3 63.12(4) . . yes
P1 P2 P3 105.76(5) . . yes
Cu3 P3 Fe1 148.24(4) . . yes
Cu3 P3 P2 125.38(5) . . yes
Cu3 P3 P4 124.23(5) . . yes
Fe1 P3 P2 63.73(4) . . yes
Fe1 P3 P4 63.81(4) . . yes
P2 P3 P4 109.57(5) . . yes
Fe1 P4 P3 63.15(4) . . yes
Fe1 P4 P5 63.58(4) . . yes
P3 P4 P5 107.55(6) . . yes
Fe1 P5 P1 63.79(4) . . yes
Fe1 P5 P4 63.60(4) . . yes
P1 P5 P4 107.21(5) . . yes
Cu1 P6 C11 115.69(11) . . yes
Cu1 P6 C15 112.72(12) . . yes
Cu1 P6 C21 117.55(11) . . yes
C11 P6 C15 102.64(15) . . yes
C11 P6 C21 102.35(15) . . yes
C15 P6 C21 104.08(16) . . yes
Cu2 P7 C11 115.27(11) . . yes
Cu2 P7 C127 115.4(2) . . yes
Cu2 P7 C27 122.2(6) . . yes
Cu2 P7 C13 115.88(12) . 4_554 yes
C11 P7 C127 106.2(3) . . yes
C11 P7 C27 101.5(8) . . yes
C11 P7 C13 97.40(15) . 4_554 yes
C13 P7 C127 104.6(3) 4_554 . yes
C13 P7 C27 100.8(7) 4_554 . yes
Cu3 P8 C12 114.90(12) . . yes
Cu3 P8 C86 113.12(16) . . yes
Cu3 P8 C133 120.5(2) . . yes
Cu3 P8 C33 111.8(3) . . yes
Cu3 P8 C39 113.1(2) . . yes
C12 P8 C86 101.34(19) . . yes
C12 P8 C133 103.3(2) . . yes
C12 P8 C33 106.3(3) . . yes
C12 P8 C39 103.9(2) . . yes
Cu3 P9 C13 115.08(12) . . yes
Cu3 P9 C45 116.00(15) . . yes
Cu3 P9 C51 120.5(3) . . yes
Cu3 P9 C80 112.0(3) . . yes
Cu3 P9 C151 114.1(5) . . yes
C13 P9 C45 99.23(18) . . yes
C13 P9 C51 103.0(4) . . yes
C13 P9 C80 106.4(3) . . yes
C13 P9 C151 103.5(6) . . yes
Cu2 P10 C14 113.44(12) . . yes
Cu2 P10 C57 123.2(2) . . yes
Cu2 P10 C157 113.3(3) . . yes
Cu2 P10 C12 115.17(12) . 4_554 yes
C14 P10 C57 102.4(3) . . yes
C14 P10 C157 107.3(4) . . yes
C12 P10 C14 98.13(15) 4_554 . yes
C12 P10 C57 100.8(3) 4_554 . yes
C12 P10 C157 108.2(4) 4_554 . yes
Cu1 P11 C14 114.90(12) . . yes
Cu1 P11 C63 120.9(3) . . yes
Cu1 P11 C69 114.37(12) . . yes
Cu1 P11 C163 116.2(5) . . yes
C14 P11 C63 102.2(4) . . yes
C14 P11 C69 101.89(16) . . yes
C14 P11 C163 104.0(6) . . yes
C63 P11 C69 99.9(4) . . yes
C69 P11 C163 103.8(6) . . yes
Fe1 C1 C2 69.6(2) . . yes
Fe1 C1 C5 69.7(2) . . yes
Fe1 C1 C6 129.2(3) . . yes
C2 C1 C5 106.8(3) . . no
C2 C1 C6 126.8(3) . . no
C5 C1 C6 126.2(3) . . no
Fe1 C2 C1 70.4(2) . . yes
Fe1 C2 C3 70.2(2) . . yes
Fe1 C2 C7 127.0(3) . . yes
C1 C2 C3 108.1(3) . . no
C1 C2 C7 125.8(3) . . no
C3 C2 C7 126.1(3) . . no
Fe1 C3 C2 69.9(2) . . yes
Fe1 C3 C4 70.5(2) . . yes
Fe1 C3 C8 128.6(3) . . yes
C2 C3 C4 107.8(3) . . no
C2 C3 C8 126.2(3) . . no
C4 C3 C8 125.8(3) . . no
Fe1 C4 C3 69.7(2) . . yes
Fe1 C4 C5 70.3(2) . . yes
Fe1 C4 C9 129.1(3) . . yes
C3 C4 C5 108.6(3) . . no
C3 C4 C9 124.0(4) . . no
C5 C4 C9 127.3(3) . . no
Fe1 C5 C1 70.0(2) . . yes
Fe1 C5 C4 70.9(2) . . yes
Fe1 C5 C10 127.6(3) . . yes
C1 C5 C4 108.6(3) . . no
C1 C5 C10 124.0(3) . . no
C4 C5 C10 127.3(3) . . no
P6 C11 P7 114.94(19) . . yes
P8 C12 P10 114.5(2) . 4_555 yes
P7 C13 P9 114.39(19) 4_555 . yes
P10 C14 P11 114.1(2) . . yes
P6 C15 C16 117.2(3) . . yes
P6 C15 C20 124.3(2) . . yes
C16 C15 C20 118.4(3) . . no
C15 C16 C17 120.5(3) . . no
C16 C17 C18 120.2(3) . . no
C17 C18 C19 120.0(3) . . no
C18 C19 C20 120.3(4) . . no
C15 C20 C19 120.6(3) . . no
P6 C21 C22 123.4(3) . . yes
P6 C21 C26 117.2(3) . . yes
C22 C21 C26 119.4(3) . . no
C21 C22 C23 119.7(3) . . no
C22 C23 C24 120.2(4) . . no
C23 C24 C25 119.9(4) . . no
C24 C25 C26 120.2(3) . . no
C21 C26 C25 120.5(3) . . no
C28 C27 C32 120.0(15) . . no
P7 C27 C28 123.4(13) . . yes
P7 C27 C32 116.5(14) . . yes
C27 C28 C29 120.0(16) . . no
C28 C29 C30 120.0(13) . . no
C29 C30 C31 120.0(14) . . no
C30 C31 C32 120.1(14) . . no
C27 C32 C31 119.9(13) . . no
P8 C33 C38 119.9(6) . . yes
P8 C33 C34 120.1(6) . . yes
C34 C33 C38 119.9(7) . . no
C33 C34 C35 120.1(6) . . no
C34 C35 C36 119.9(6) . . no
C35 C36 C37 120.1(7) . . no
C36 C37 C38 120.0(6) . . no
C33 C38 C37 120.0(6) . . no
P8 C39 C44 121.5(4) . . yes
P8 C39 C40 118.6(5) . . yes
C40 C39 C44 119.9(6) . . no
C39 C40 C41 120.0(6) . . no
C40 C41 C42 120.0(6) . . no
C41 C42 C43 120.0(7) . . no
C42 C43 C44 119.9(6) . . no
C39 C44 C43 120.1(5) . . no
P9 C45 C46 115.0(4) . . yes
P9 C45 C50 125.0(3) . . yes
C46 C45 C50 120.0(4) . . no
C45 C46 C47 120.0(4) . . no
C46 C47 C48 120.0(4) . . no
C47 C48 C49 120.1(5) . . no
C48 C49 C50 120.0(4) . . no
C45 C50 C49 120.0(4) . . no
P9 C51 C52 116.6(7) . . yes
P9 C51 C56 123.3(6) . . yes
C52 C51 C56 120.0(8) . . no
C51 C52 C53 119.9(8) . . no
C52 C53 C54 120.0(7) . . no
C53 C54 C55 120.1(7) . . no
C54 C55 C56 119.9(7) . . no
C51 C56 C55 120.0(7) . . no
C58 C57 C62 120.0(4) . . no
P10 C57 C58 116.4(4) . . yes
P10 C57 C62 123.6(4) . . yes
C57 C58 C59 120.0(5) . . no
C58 C59 C60 120.0(4) . . no
C59 C60 C61 120.0(4) . . no
C60 C61 C62 120.0(5) . . no
C57 C62 C61 120.0(5) . . no
C64 C63 C68 120.0(7) . . no
P11 C63 C64 119.7(7) . . yes
P11 C63 C68 120.3(7) . . yes
C63 C64 C65 120.0(7) . . no
C64 C65 C66 120.1(6) . . no
C65 C66 C67 120.0(6) . . no
C66 C67 C68 120.0(6) . . no
C63 C68 C67 120.1(7) . . no
P11 C69 C70 123.2(2) . . yes
P11 C69 C74 118.2(3) . . yes
C70 C69 C74 118.6(3) . . no
C69 C70 C71 120.2(3) . . no
C70 C71 C72 119.8(4) . . no
C71 C72 C73 120.4(4) . . no
C72 C73 C74 120.4(3) . . no
C69 C74 C73 120.5(4) . . no
C76 C75 C80 120.0(7) . . no
C75 C76 C77 120.1(6) . . no
C76 C77 C78 119.9(7) . . no
C77 C78 C79 120.0(7) . . no
C78 C79 C80 120.1(6) . . no
P9 C80 C75 119.4(6) . . yes
P9 C80 C79 120.8(6) . . yes
C75 C80 C79 119.9(7) . . no
C82 C81 C86 119.9(4) . . no
C81 C82 C83 120.0(4) . . no
C82 C83 C84 120.0(5) . . no
C83 C84 C85 120.0(5) . . no
C84 C85 C86 120.0(4) . . no
P8 C86 C81 115.4(4) . . yes
C81 C86 C85 120.1(4) . . no
P8 C86 C85 124.4(3) . . yes
H6B C6 H6C 109.00 . . no
C1 C6 H6A 110.00 . . no
C1 C6 H6B 109.00 . . no
C1 C6 H6C 110.00 . . no
H6A C6 H6B 110.00 . . no
H6A C6 H6C 109.00 . . no
C2 C7 H7A 109.00 . . no
H7A C7 H7B 109.00 . . no
C2 C7 H7B 109.00 . . no
C2 C7 H7C 109.00 . . no
H7A C7 H7C 110.00 . . no
H7B C7 H7C 109.00 . . no
C3 C8 H8B 109.00 . . no
C3 C8 H8A 109.00 . . no
H8A C8 H8B 110.00 . . no
H8A C8 H8C 110.00 . . no
C3 C8 H8C 109.00 . . no
H8B C8 H8C 110.00 . . no
H9A C9 H9B 109.00 . . no
H9A C9 H9C 109.00 . . no
C4 C9 H9A 109.00 . . no
C4 C9 H9B 110.00 . . no
C4 C9 H9C 110.00 . . no
H9B C9 H9C 109.00 . . no
C5 C10 H10A 109.00 . . no
C5 C10 H10B 109.00 . . no
C5 C10 H10C 109.00 . . no
H10A C10 H10B 110.00 . . no
H10A C10 H10C 110.00 . . no
H10B C10 H10C 109.00 . . no
P6 C11 H11B 108.00 . . no
P7 C11 H11A 109.00 . . no
P6 C11 H11A 109.00 . . no
H11A C11 H11B 107.00 . . no
P7 C11 H11B 109.00 . . no
H12A C12 H12B 107.00 . . no
P8 C12 H12B 109.00 . . no
P8 C12 H12A 109.00 . . no
P10 C12 H12B 109.00 4_555 . no
P10 C12 H12A 109.00 4_555 . no
P9 C13 H13B 109.00 . . no
P7 C13 H13B 109.00 4_555 . no
H13A C13 H13B 107.00 . . no
P7 C13 H13A 109.00 4_555 . no
P9 C13 H13A 109.00 . . no
P10 C14 H14A 109.00 . . no
P11 C14 H14B 109.00 . . no
P10 C14 H14B 109.00 . . no
P11 C14 H14A 109.00 . . no
H14A C14 H14B 108.00 . . no
C17 C16 H16 120.00 . . no
C15 C16 H16 120.00 . . no
C16 C17 H17 120.00 . . no
C18 C17 H17 120.00 . . no
C17 C18 H18 120.00 . . no
C19 C18 H18 120.00 . . no
C18 C19 H19 120.00 . . no
C20 C19 H19 120.00 . . no
C15 C20 H20 120.00 . . no
C19 C20 H20 120.00 . . no
C21 C22 H22 120.00 . . no
C23 C22 H22 120.00 . . no
C22 C23 H23 120.00 . . no
C24 C23 H23 120.00 . . no
C23 C24 H24 120.00 . . no
C25 C24 H24 120.00 . . no
C24 C25 H25 120.00 . . no
C26 C25 H25 120.00 . . no
C21 C26 H26 120.00 . . no
C25 C26 H26 120.00 . . no
P7 C127 C132 118.8(5) . . yes
C128 C127 C132 120.0(6) . . no
P7 C127 C128 121.1(5) . . yes
C127 C128 C129 120.0(6) . . no
C29 C28 H28 120.00 . . no
C27 C28 H28 120.00 . . no
C28 C29 H29 120.00 . . no
C128 C129 C130 120.0(5) . . no
C30 C29 H29 120.00 . . no
C129 C130 C131 120.0(5) . . no
C31 C30 H30 120.00 . . no
C29 C30 H30 120.00 . . no
C130 C131 C132 120.0(5) . . no
C30 C31 H31 120.00 . . no
C32 C31 H31 120.00 . . no
C31 C32 H32 120.00 . . no
C27 C32 H32 120.00 . . no
C127 C132 C131 120.0(5) . . no
C134 C133 C138 120.0(4) . . no
P8 C133 C138 116.3(4) . . yes
P8 C133 C134 123.6(4) . . yes
C33 C34 H34 120.00 . . no
C133 C134 C135 120.0(5) . . no
C35 C34 H34 120.00 . . no
C134 C135 C136 120.0(5) . . no
C36 C35 H35 120.00 . . no
C34 C35 H35 120.00 . . no
C35 C36 H36 120.00 . . no
C135 C136 C137 120.0(4) . . no
C37 C36 H36 120.00 . . no
C38 C37 H37 120.00 . . no
C36 C37 H37 120.00 . . no
C136 C137 C138 120.0(5) . . no
C133 C138 C137 120.0(5) . . no
C33 C38 H38 120.00 . . no
C37 C38 H38 120.00 . . no
C39 C40 H40 120.00 . . no
C41 C40 H40 120.00 . . no
C40 C41 H41 120.00 . . no
C42 C41 H41 120.00 . . no
C41 C42 H42 120.00 . . no
C43 C42 H42 120.00 . . no
C44 C43 H43 120.00 . . no
C42 C43 H43 120.00 . . no
C39 C44 H44 120.00 . . no
C43 C44 H44 120.00 . . no
C47 C46 H46 120.00 . . no
C45 C46 H46 120.00 . . no
C48 C47 H47 120.00 . . no
C46 C47 H47 120.00 . . no
C47 C48 H48 120.00 . . no
C49 C48 H48 120.00 . . no
C50 C49 H49 120.00 . . no
C48 C49 H49 120.00 . . no
C45 C50 H50 120.00 . . no
C49 C50 H50 120.00 . . no
P9 C151 C156 119.7(10) . . yes
P9 C151 C152 120.4(11) . . yes
C152 C151 C156 120.0(12) . . no
C151 C152 C153 120.0(11) . . no
C53 C52 H52 120.00 . . no
C51 C52 H52 120.00 . . no
C54 C53 H53 120.00 . . no
C152 C153 C154 120.0(11) . . no
C52 C53 H53 120.00 . . no
C53 C54 H54 120.00 . . no
C153 C154 C155 120.0(10) . . no
C55 C54 H54 120.00 . . no
C154 C155 C156 119.9(10) . . no
C54 C55 H55 120.00 . . no
C56 C55 H55 120.00 . . no
C51 C56 H56 120.00 . . no
C151 C156 C155 120.0(11) . . no
C55 C56 H56 120.00 . . no
C158 C157 C162 119.9(7) . . no
P10 C157 C158 120.4(7) . . yes
P10 C157 C162 119.7(7) . . yes
C59 C58 H58 120.00 . . no
C157 C158 C159 120.1(7) . . no
C57 C58 H58 120.00 . . no
C58 C59 H59 120.00 . . no
C60 C59 H59 120.00 . . no
C158 C159 C160 119.9(7) . . no
C159 C160 C161 120.1(7) . . no
C61 C60 H60 120.00 . . no
C59 C60 H60 120.00 . . no
C62 C61 H61 120.00 . . no
C160 C161 C162 120.0(7) . . no
C60 C61 H61 120.00 . . no
C57 C62 H62 120.00 . . no
C61 C62 H62 120.00 . . no
C157 C162 C161 120.0(7) . . no
P11 C163 C164 119.0(11) . . yes
P11 C163 C168 121.0(10) . . yes
C164 C163 C168 120.0(11) . . no
C63 C64 H64 120.00 . . no
C65 C64 H64 120.00 . . no
C163 C164 C165 119.9(11) . . no
C164 C165 C166 120.1(10) . . no
C66 C65 H65 120.00 . . no
C64 C65 H65 120.00 . . no
C67 C66 H66 120.00 . . no
C165 C166 C167 119.9(11) . . no
C65 C66 H66 120.00 . . no
C68 C67 H67 120.00 . . no
C66 C67 H67 120.00 . . no
C166 C167 C168 120.0(10) . . no
C63 C68 H68 120.00 . . no
C163 C168 C167 120.0(11) . . no
C67 C68 H68 120.00 . . no
C69 C70 H70 120.00 . . no
C71 C70 H70 120.00 . . no
C72 C71 H71 120.00 . . no
C70 C71 H71 120.00 . . no
C71 C72 H72 120.00 . . no
C73 C72 H72 120.00 . . no
C72 C73 H73 120.00 . . no
C74 C73 H73 120.00 . . no
C69 C74 H74 120.00 . . no
C73 C74 H74 120.00 . . no
C76 C75 H75 120.00 . . no
C80 C75 H75 120.00 . . no
C75 C76 H76 120.00 . . no
C77 C76 H76 120.00 . . no
C76 C77 H77 120.00 . . no
C78 C77 H77 120.00 . . no
C79 C78 H78 120.00 . . no
C77 C78 H78 120.00 . . no
C78 C79 H79 120.00 . . no
C80 C79 H79 120.00 . . no
C82 C81 H81 120.00 . . no
C86 C81 H81 120.00 . . no
C83 C82 H82 120.00 . . no
C81 C82 H82 120.00 . . no
C84 C83 H83 120.00 . . no
C82 C83 H83 120.00 . . no
C83 C84 H84 120.00 . . no
C85 C84 H84 120.00 . . no
C84 C85 H85 120.00 . . no
C86 C85 H85 120.00 . . no
C129 C128 H128 120.00 . . no
C127 C128 H128 120.00 . . no
C128 C129 H129 120.00 . . no
C130 C129 H129 120.00 . . no
C129 C130 H130 120.00 . . no
C131 C130 H130 120.00 . . no
C132 C131 H131 120.00 . . no
C130 C131 H131 120.00 . . no
C127 C132 H132 120.00 . . no
C131 C132 H132 120.00 . . no
C133 C134 H134 120.00 . . no
C135 C134 H134 120.00 . . no
C136 C135 H135 120.00 . . no
C134 C135 H135 120.00 . . no
C137 C136 H136 120.00 . . no
C135 C136 H136 120.00 . . no
C136 C137 H137 120.00 . . no
C138 C137 H137 120.00 . . no
C137 C138 H138 120.00 . . no
C133 C138 H138 120.00 . . no
C151 C152 H152 120.00 . . no
C153 C152 H152 120.00 . . no
C152 C153 H153 120.00 . . no
C154 C153 H153 120.00 . . no
C153 C154 H154 120.00 . . no
C155 C154 H154 120.00 . . no
C154 C155 H155 120.00 . . no
C156 C155 H155 120.00 . . no
C151 C156 H156 120.00 . . no
C155 C156 H156 120.00 . . no
C157 C158 H158 120.00 . . no
C159 C158 H158 120.00 . . no
C158 C159 H159 120.00 . . no
C160 C159 H159 120.00 . . no
C159 C160 H160 120.00 . . no
C161 C160 H160 120.00 . . no
C160 C161 H161 120.00 . . no
C162 C161 H161 120.00 . . no
C157 C162 H162 120.00 . . no
C161 C162 H162 120.00 . . no
C163 C164 H164 120.00 . . no
C165 C164 H164 120.00 . . no
C164 C165 H165 120.00 . . no
C166 C165 H165 120.00 . . no
C165 C166 H166 120.00 . . no
C167 C166 H166 120.00 . . no
C166 C167 H167 120.00 . . no
C168 C167 H167 120.00 . . no
C163 C168 H168 120.00 . . no
C167 C168 H168 120.00 . . no
F1 B1 F2 108.6(7) . . yes
F1 B1 F3 112.1(7) . . yes
F1 B1 F4 108.1(6) . . yes
F2 B1 F3 110.5(6) . . yes
F2 B1 F4 107.1(6) . . yes
F3 B1 F4 110.3(7) . . yes
F5 B2 F6 109.3(11) . . yes
F5 B2 F7 108.7(13) . . yes
F5 B2 F8 109.7(12) . . yes
F6 B2 F7 111.6(12) . . yes
F6 B2 F8 108.2(12) . . yes
F7 B2 F8 109.3(13) . . yes

loop_
_geom_bond_atom_site_label_1
_geom_bond_atom_site_label_2
_geom_bond_distance
_geom_bond_site_symmetry_2
_geom_bond_publ_flag
Cu1 Cl1 2.3385(8) . yes
Cu1 P1 2.3743(10) . yes
Cu1 P6 2.2789(9) . yes
Cu1 P11 2.2888(10) . yes
Cu2 Cl1 2.4002(8) . yes
Cu2 Cl2 2.3773(10) . yes
Cu2 P7 2.2335(11) . yes
Cu2 P10 2.2295(10) . yes
Cu3 P3 2.3271(10) . yes
Cu3 P8 2.2768(10) . yes
Cu3 P9 2.2790(11) . yes
Cu3 Cl2 2.3479(10) 4_555 yes
Fe1 P1 2.3824(10) . yes
Fe1 P2 2.3734(10) . yes
Fe1 P3 2.3610(10) . yes
Fe1 P4 2.3746(11) . yes
Fe1 P5 2.3741(11) . yes
Fe1 C1 2.099(4) . yes
Fe1 C2 2.088(4) . yes
Fe1 C3 2.092(4) . yes
Fe1 C4 2.103(4) . yes
Fe1 C5 2.095(4) . yes
P1 P2 2.1156(12) . yes
P1 P5 2.1158(14) . yes
P2 P3 2.1180(13) . yes
P3 P4 2.1143(13) . yes
P4 P5 2.1120(12) . yes
P6 C11 1.847(3) . yes
P6 C15 1.820(3) . yes
P6 C21 1.824(4) . yes
P7 C11 1.847(3) . yes
P7 C127 1.807(6) . yes
P7 C27 1.867(17) . yes
P7 C13 1.842(3) 4_554 yes
P8 C12 1.851(3) . yes
P8 C86 1.893(5) . yes
P8 C133 1.837(5) . yes
P8 C33 1.832(8) . yes
P8 C39 1.769(6) . yes
P9 C13 1.844(3) . yes
P9 C45 1.921(5) . yes
P9 C51 1.825(9) . yes
P9 C80 1.747(8) . yes
P9 C151 1.832(14) . yes
P10 C14 1.841(3) . yes
P10 C57 1.841(4) . yes
P10 C157 1.795(8) . yes
P10 C12 1.837(3) 4_554 yes
P11 C14 1.839(3) . yes
P11 C63 1.812(8) . yes
P11 C69 1.831(4) . yes
P11 C163 1.857(11) . yes
F1 B1 1.394(10) . yes
F2 B1 1.355(8) . yes
F3 B1 1.350(10) . yes
F4 B1 1.390(8) . yes
F5 B2 1.340(18) . yes
F6 B2 1.356(16) . yes
F7 B2 1.35(2) . yes
F8 B2 1.377(18) . yes
C1 C5 1.444(4) . no
C1 C2 1.431(5) . no
C1 C6 1.483(6) . no
C2 C7 1.496(4) . no
C2 C3 1.425(5) . no
C3 C8 1.500(6) . no
C3 C4 1.427(4) . no
C4 C9 1.512(5) . no
C4 C5 1.395(6) . no
C5 C10 1.500(5) . no
C15 C16 1.395(4) . no
C15 C20 1.381(5) . no
C16 C17 1.391(5) . no
C17 C18 1.357(6) . no
C18 C19 1.385(5) . no
C19 C20 1.381(5) . no
C21 C22 1.391(5) . no
C21 C26 1.383(5) . no
C22 C23 1.394(5) . no
C23 C24 1.383(6) . no
C24 C25 1.374(6) . no
C25 C26 1.389(5) . no
C27 C28 1.39(3) . no
C27 C32 1.39(2) . no
C28 C29 1.39(3) . no
C29 C30 1.39(2) . no
C30 C31 1.388(18) . no
C31 C32 1.39(2) . no
C33 C38 1.391(11) . no
C33 C34 1.390(11) . no
C34 C35 1.390(11) . no
C35 C36 1.390(10) . no
C36 C37 1.389(10) . no
C37 C38 1.390(11) . no
C39 C44 1.390(10) . no
C39 C40 1.392(10) . no
C40 C41 1.389(10) . no
C41 C42 1.389(11) . no
C42 C43 1.392(8) . no
C43 C44 1.389(9) . no
C45 C50 1.390(7) . no
C45 C46 1.390(6) . no
C46 C47 1.390(7) . no
C47 C48 1.389(7) . no
C48 C49 1.390(7) . no
C49 C50 1.390(7) . no
C51 C52 1.391(12) . no
C51 C56 1.390(14) . no
C52 C53 1.391(12) . no
C53 C54 1.390(11) . no
C54 C55 1.391(10) . no
C55 C56 1.390(11) . no
C57 C62 1.390(8) . no
C57 C58 1.390(8) . no
C58 C59 1.390(7) . no
C59 C60 1.390(8) . no
C60 C61 1.390(8) . no
C61 C62 1.389(7) . no
C63 C64 1.390(12) . no
C63 C68 1.391(13) . no
C64 C65 1.390(11) . no
C65 C66 1.391(10) . no
C66 C67 1.390(10) . no
C67 C68 1.390(11) . no
C69 C74 1.394(4) . no
C69 C70 1.389(5) . no
C70 C71 1.393(5) . no
C71 C72 1.382(6) . no
C72 C73 1.357(6) . no
C73 C74 1.383(6) . no
C75 C76 1.389(11) . no
C75 C80 1.391(12) . no
C76 C77 1.391(11) . no
C77 C78 1.391(12) . no
C78 C79 1.390(11) . no
C79 C80 1.391(11) . no
C81 C82 1.391(7) . no
C81 C86 1.390(7) . no
C82 C83 1.390(8) . no
C83 C84 1.390(6) . no
C84 C85 1.390(7) . no
C85 C86 1.389(7) . no
C6 H6A 0.9600 . no
C6 H6B 0.9600 . no
C6 H6C 0.9600 . no
C7 H7A 0.9600 . no
C7 H7B 0.9600 . no
C7 H7C 0.9600 . no
C8 H8C 0.9600 . no
C8 H8B 0.9600 . no
C8 H8A 0.9600 . no
C9 H9C 0.9600 . no
C9 H9B 0.9600 . no
C9 H9A 0.9600 . no
C10 H10B 0.9600 . no
C10 H10C 0.9600 . no
C10 H10A 0.9600 . no
C11 H11B 0.9700 . no
C11 H11A 0.9700 . no
C12 H12B 0.9700 . no
C12 H12A 0.9700 . no
C13 H13A 0.9700 . no
C13 H13B 0.9700 . no
C14 H14A 0.9700 . no
C14 H14B 0.9700 . no
C16 H16 0.9300 . no
C17 H17 0.9300 . no
C18 H18 0.9300 . no
C19 H19 0.9300 . no
C20 H20 0.9300 . no
C22 H22 0.9300 . no
C23 H23 0.9300 . no
C24 H24 0.9300 . no
C25 H25 0.9300 . no
C26 H26 0.9300 . no
C127 C128 1.390(11) . no
C127 C132 1.390(9) . no
C28 H28 0.9300 . no
C128 C129 1.391(10) . no
C29 H29 0.9300 . no
C129 C130 1.390(8) . no
C30 H30 0.9300 . no
C130 C131 1.390(7) . no
C131 C132 1.390(10) . no
C31 H31 0.9300 . no
C32 H32 0.9300 . no
C133 C134 1.389(8) . no
C133 C138 1.390(8) . no
C134 C135 1.391(7) . no
C34 H34 0.9300 . no
C135 C136 1.390(8) . no
C35 H35 0.9300 . no
C36 H36 0.9300 . no
C136 C137 1.390(9) . no
C37 H37 0.9300 . no
C137 C138 1.390(7) . no
C38 H38 0.9300 . no
C40 H40 0.9300 . no
C41 H41 0.9300 . no
C42 H42 0.9300 . no
C43 H43 0.9300 . no
C44 H44 0.9300 . no
C46 H46 0.9300 . no
C47 H47 0.9300 . no
C48 H48 0.9300 . no
C49 H49 0.9300 . no
C50 H50 0.9300 . no
C151 C152 1.39(2) . no
C151 C156 1.39(2) . no
C52 H52 0.9300 . no
C152 C153 1.39(2) . no
C153 C154 1.390(14) . no
C53 H53 0.9300 . no
C154 C155 1.390(16) . no
C54 H54 0.9300 . no
C155 C156 1.390(17) . no
C55 H55 0.9300 . no
C56 H56 0.9300 . no
C157 C158 1.390(12) . no
C157 C162 1.391(12) . no
C58 H58 0.9300 . no
C158 C159 1.390(11) . no
C59 H59 0.9300 . no
C159 C160 1.389(10) . no
C160 C161 1.389(10) . no
C60 H60 0.9300 . no
C61 H61 0.9300 . no
C161 C162 1.390(11) . no
C62 H62 0.9300 . no
C163 C164 1.391(19) . no
C163 C168 1.39(2) . no
C164 C165 1.39(2) . no
C64 H64 0.9300 . no
C165 C166 1.390(15) . no
C65 H65 0.9300 . no
C166 C167 1.390(15) . no
C66 H66 0.9300 . no
C167 C168 1.390(18) . no
C67 H67 0.9300 . no
C68 H68 0.9300 . no
C70 H70 0.9300 . no
C71 H71 0.9300 . no
C72 H72 0.9300 . no
C73 H73 0.9300 . no
C74 H74 0.9300 . no
C75 H75 0.9300 . no
C76 H76 0.9300 . no
C77 H77 0.9300 . no
C78 H78 0.9300 . no
C79 H79 0.9300 . no
C81 H81 0.9300 . no
C82 H82 0.9300 . no
C83 H83 0.9300 . no
C84 H84 0.9300 . no
C85 H85 0.9300 . no
C128 H128 0.9300 . no
C129 H129 0.9300 . no
C130 H130 0.9300 . no
C131 H131 0.9300 . no
C132 H132 0.9300 . no
C134 H134 0.9300 . no
C135 H135 0.9300 . no
C136 H136 0.9300 . no
C137 H137 0.9300 . no
C138 H138 0.9300 . no
C152 H152 0.9300 . no
C153 H153 0.9300 . no
C154 H154 0.9300 . no
C155 H155 0.9300 . no
C156 H156 0.9300 . no
C158 H158 0.9300 . no
C159 H159 0.9300 . no
C160 H160 0.9300 . no
C161 H161 0.9300 . no
C162 H162 0.9300 . no
C164 H164 0.9300 . no
C165 H165 0.9300 . no
C166 H166 0.9300 . no
C167 H167 0.9300 . no
C168 H168 0.9300 . no

loop_
_geom_contact_atom_site_label_1
_geom_contact_atom_site_label_2
_geom_contact_distance
_geom_contact_site_symmetry_2
_geom_contact_publ_flag
Fe1 H10A 3.4600 . no
Fe1 H10B 3.3800 . no
Cl1 Cl2 3.6967(10) . no
Cl1 P1 3.5777(10) . no
Cl2 P3 3.7252(12) 4_554 no
Cl2 P10 3.7200(12) . no
Cl2 Cl1 3.6967(10) . no
Cl2 P7 3.7358(14) . no
Cl1 H158 2.9300 . no
Cl1 H26 3.0000 . no
Cl2 H132 2.9000 . no
Cl2 H158 3.1200 . no
Cl2 H9C 2.7300 4_554 no
Cl2 H10A 2.8500 4_554 no
Cl2 H38 2.8100 4_554 no
P1 Cl1 3.5777(10) . no
P1 P3 3.3758(12) . no
P1 P4 3.4031(14) . no
P1 P11 3.7077(12) . no
P1 C1 3.438(4) . no
P1 C2 3.465(4) . no
P2 C10 3.675(4) . no
P2 P5 3.4611(13) . no
P2 C1 3.462(4) . no
P2 P4 3.4579(14) . no
P2 C5 3.432(4) . no
P3 C5 3.494(4) . no
P3 P1 3.3758(12) . no
P3 C4 3.447(4) . no
P3 P9 3.7473(13) . no
P3 P5 3.4095(12) . no
P3 P8 3.7307(12) . no
P3 Cl2 3.7252(12) 4_555 no
P4 C152 3.615(18) . no
P4 P1 3.4031(14) . no
P4 C8 3.620(4) . no
P4 C4 3.470(4) . no
P4 P2 3.4579(14) . no
P4 C3 3.376(4) . no
P5 C7 3.556(4) . no
P5 C2 3.350(4) . no
P5 P2 3.4611(13) . no
P5 P3 3.4095(12) . no
P5 C3 3.409(4) . no
P6 P11 3.7846(11) . no
P7 Cl2 3.7358(14) . no
P8 P3 3.7307(12) . no
P8 P9 3.7124(14) . no
P9 P8 3.7124(14) . no
P9 P3 3.7473(13) . no
P10 Cl2 3.7200(12) . no
P11 P1 3.7077(12) . no
P11 P6 3.7846(11) . no
P1 H16 3.1600 . no
P1 H64 3.1200 . no
P1 H164 3.0900 . no
P2 H81 3.1700 . no
P2 H16 3.0400 . no
P2 H40 3.0900 . no
P3 H40 2.8800 . no
P4 H75 3.0200 . no
P5 H164 2.9900 . no
P5 H64 3.0600 . no
F1 C14 3.250(11) 2_556 no
F1 C11 3.090(9) 2_556 no
F1 C13 3.311(10) 3_567 no
F3 C24 3.303(8) 2_456 no
F3 C25 3.336(8) 2_456 no
F4 C30 3.274(16) 2_456 no
F6 C11 3.305(10) 2_556 no
F8 C11 3.321(13) 2_556 no
F8 C14 3.356(13) 2_556 no
F8 C13 3.328(13) 3_567 no
F1 H13A 2.4500 3_567 no
F1 H14A 2.3100 2_556 no
F1 H12B 2.7500 3_567 no
F1 H70 2.8600 2_556 no
F1 H11B 2.1600 2_556 no
F2 H31 2.8200 2_456 no
F2 H14A 2.8500 2_556 no
F2 H25 2.5900 2_456 no
F3 H24 2.6700 2_456 no
F3 H25 2.7400 2_456 no
F4 H30 2.5900 2_456 no
F6 H11B 2.6100 2_556 no
F7 H24 2.7600 2_456 no
F8 H11B 2.4100 2_556 no
F8 H14A 2.4300 2_556 no
F8 H13A 2.4300 3_567 no
F8 H12B 2.6300 3_567 no
C1 P2 3.462(4) . no
C1 P1 3.438(4) . no
C1 C7 2.606(5) . no
C1 C3 2.312(6) . no
C1 C4 2.306(5) . no
C1 C10 2.599(5) . no
C2 C4 2.304(4) . no
C2 C5 2.309(4) . no
C2 C8 2.608(6) . no
C2 P5 3.350(4) . no
C2 C6 2.606(5) . no
C2 P1 3.465(4) . no
C3 P4 3.376(4) . no
C3 C5 2.292(5) . no
C3 C7 2.604(5) . no
C3 C9 2.594(5) . no
C3 C1 2.312(6) . no
C3 P5 3.409(4) . no
C4 P4 3.470(4) . no
C4 P3 3.447(4) . no
C4 C10 2.595(6) . no
C4 C8 2.606(5) . no
C4 C1 2.306(5) . no
C4 C2 2.304(4) . no
C5 C2 2.309(4) . no
C5 C3 2.292(5) . no
C5 C6 2.611(5) . no
C5 C9 2.605(6) . no
C5 P3 3.494(4) . no
C5 P2 3.432(4) . no
C6 C21 3.574(5) . no
C7 C26 3.547(5) . no
C9 C43 3.566(8) 1_455 no
C10 P2 3.675(4) . no
C11 F8 3.321(13) 2_546 no
C11 F1 3.090(9) 2_546 no
C11 F6 3.305(10) 2_546 no
C13 F8 3.328(14) 3_567 no
C13 F1 3.311(10) 3_567 no
C14 F1 3.250(11) 2_546 no
C14 F8 3.356(13) 2_546 no
C16 C69 3.540(5) . no
C17 C24 3.589(6) 3_557 no
C18 C19 3.528(5) 3_657 no
C18 C24 3.552(5) 3_557 no
C19 C18 3.528(5) 3_657 no
C20 C22 3.537(5) . no
C21 C6 3.574(5) . no
C21 C27 3.53(3) . no
C21 C127 3.571(11) . no
C22 C20 3.537(5) . no
C24 F3 3.303(8) 2_446 no
C24 C17 3.589(6) 3_557 no
C24 C18 3.552(5) 3_557 no
C25 C30 3.413(17) . no
C25 C32 3.56(2) . no
C25 C131 3.529(6) . no
C25 C31 3.363(17) . no
C25 C130 3.462(6) . no
C25 C129 3.576(6) . no
C25 F3 3.336(8) 2_446 no
C26 C128 3.467(9) . no
C26 C127 3.194(11) . no
C26 C32 3.22(2) . no
C26 C28 3.56(2) . no
C26 C132 3.304(9) . no
C26 C7 3.547(5) . no
C26 C27 3.21(3) . no
C26 C31 3.582(17) . no
C27 C51 3.51(3) 4_554 no
C27 C52 3.45(3) 4_554 no
C27 C26 3.21(3) . no
C27 C21 3.53(3) . no
C28 C26 3.56(2) . no
C30 F4 3.274(16) 2_446 no
C30 C25 3.413(17) . no
C31 C25 3.363(17) . no
C31 C26 3.582(17) . no
C32 C26 3.22(2) . no
C32 C25 3.56(2) . no
C32 C52 3.42(2) 4_554 no
C41 C76 3.594(13) . no
C41 C77 3.507(14) . no
C42 C78 3.516(12) . no
C42 C77 3.565(13) . no
C43 C9 3.566(8) 1_655 no
C44 C134 3.521(9) . no
C47 C83 3.450(8) . no
C47 C82 3.550(8) . no
C48 C84 3.543(7) . no
C48 C83 3.536(7) . no
C49 C84 3.598(7) . no
C51 C27 3.51(3) 4_555 no
C52 C32 3.42(2) 4_555 no
C52 C27 3.45(3) 4_555 no
C57 C163 3.41(2) . no
C58 C164 3.34(2) . no
C59 C165 3.575(15) . no
C68 C74 3.366(10) . no
C69 C16 3.540(5) . no
C73 C82 3.590(7) . no
C73 C81 3.575(7) . no
C74 C68 3.366(10) . no
C74 C168 3.415(16) . no
C74 C82 3.526(6) . no
C76 C41 3.594(13) . no
C77 C42 3.565(13) . no
C77 C41 3.507(14) . no
C78 C42 3.516(12) . no
C81 C73 3.575(7) . no
C82 C74 3.526(6) . no
C82 C73 3.590(7) . no
C82 C47 3.550(8) . no
C83 C47 3.450(8) . no
C83 C48 3.536(7) . no
C84 C48 3.543(7) . no
C84 C49 3.598(7) . no
C6 H7B 2.9500 . no
C6 H10B 2.8800 . no
C7 H6C 2.8600 . no
C7 H8A 2.9000 . no
C8 H9B 2.8700 . no
C8 H7C 2.8500 . no
C9 H10A 2.9100 . no
C9 H8B 2.8300 . no
C9 H152 2.9700 . no
C10 H9C 2.9000 . no
C10 H6B 2.8900 . no
C11 H28 2.9800 . no
C11 H20 2.6800 . no
C11 H128 3.0000 . no
C12 H62 2.8600 4_555 no
C12 H44 2.5200 . no
C12 H85 2.7000 . no
C12 H162 3.0100 4_555 no
C13 H28 3.1000 4_555 no
C13 H50 2.6300 . no
C13 H79 2.6700 . no
C14 H70 2.6800 . no
C14 H68 3.0500 . no
C15 H22 2.7000 . no
C17 H24 2.9900 3_557 no
C17 H23 3.0300 3_557 no
C18 H24 2.9100 3_557 no
C18 H19 3.0400 3_657 no
C19 H71 3.0800 3_657 no
C19 H18 3.0200 3_657 no
C20 H22 2.8500 . no
C20 H11B 2.9400 . no
C20 H11A 2.9900 . no
C21 H6C 2.7100 . no
C22 H6C 3.0500 . no
C24 H36 3.0900 3_557 no
C25 H7B 3.0600 . no
C26 H6C 2.7600 . no
C26 H7B 2.7200 . no
C27 H26 3.0800 . no
C127 C21 3.571(11) . no
C127 C26 3.194(11) . no
C28 H13B 2.8800 4_554 no
C128 C26 3.467(9) . no
C28 H11A 2.7500 . no
C129 C25 3.576(6) . no
C130 C25 3.462(6) . no
C30 H60 3.0700 2_546 no
C31 H25 3.0400 . no
C131 C25 3.529(6) . no
C132 C26 3.304(9) . no
C32 H26 2.8800 . no
C133 C157 3.586(12) 4_555 no
C134 C44 3.521(9) . no
C36 H17 2.9800 . no
C138 C157 3.497(12) 4_555 no
C39 H134 2.7100 . no
C43 H9A 3.0100 1_655 no
C44 H12B 2.8300 . no
C44 H12A 2.9000 . no
C44 H134 2.8500 . no
C45 H156 2.8400 . no
C50 H13A 2.7900 . no
C50 H13B 3.0300 . no
C152 P4 3.615(18) . no
C56 H13B 3.0700 . no
C157 C133 3.586(12) 4_554 no
C157 C138 3.497(12) 4_554 no
C59 H29 2.9700 2_556 no
C60 H49 3.0500 3_667 no
C61 H49 2.9200 3_667 no
C62 H14B 2.9600 . no
C62 H12A 2.7000 4_554 no
C63 H74 2.8500 . no
C163 C57 3.41(2) . no
C164 C58 3.34(2) . no
C165 C59 3.575(15) . no
C68 H14B 2.8200 . no
C68 H8C 3.0800 1_655 no
C168 C74 3.415(16) . no
C69 H168 2.9200 . no
C69 H68 2.8200 . no
C70 H14A 2.7700 . no
C71 H19 3.0000 3_657 no
C71 H7A 2.8400 1_655 no
C72 H19 3.0400 3_657 no
C74 H82 2.9200 . no
C79 H13A 2.7500 . no
C81 H74 3.0300 . no
C81 H73 2.9300 . no
C82 H74 3.0200 . no
C83 H153 2.9300 1_655 no
C84 H153 2.8600 1_655 no
C85 H12B 2.7900 . no
C127 H26 3.0000 . no
C128 H11A 2.8700 . no
C128 H13B 2.9500 4_554 no
C132 H26 2.8800 . no
C134 H73 3.0600 . no
C136 H17 2.9700 . no
C152 H9B 2.9800 . no
C153 H84 3.0700 1_455 no
C153 H9B 3.0700 . no
C155 H59 2.9000 3_567 no
C156 H13B 3.0600 . no
C162 H12A 2.9400 4_554 no
C162 H14B 3.0300 . no
C163 H74 2.9100 . no
C166 H47 2.8900 . no
C168 H14B 3.0200 . no
B2 H11B 2.9900 2_556 no
H6B H10B 2.3400 . no
H6B C10 2.8900 . no
H6B H23 2.5300 3_557 no
H6C H7B 2.3600 . no
H6C C22 3.0500 . no
H6C C26 2.7600 . no
H6C C21 2.7100 . no
H6C C7 2.8600 . no
H7A C71 2.8400 1_455 no
H7B C25 3.0600 . no
H7B C26 2.7200 . no
H7B H6C 2.3600 . no
H7B C6 2.9500 . no
H7B H26 2.4100 . no
H7C C8 2.8500 . no
H7C H8A 2.3000 . no
H8A H7C 2.3000 . no
H8A C7 2.9000 . no
H8B H42 2.5900 1_455 no
H8B H9B 2.2900 . no
H8B C9 2.8300 . no
H8C C68 3.0800 1_455 no
H8C H168 2.6000 1_455 no
H9A C43 3.0100 1_455 no
H9B C152 2.9800 . no
H9B C8 2.8700 . no
H9B H8B 2.2900 . no
H9B H52 2.6000 . no
H9B C153 3.0700 . no
H9B H152 2.4000 . no
H9B H153 2.5900 . no
H9C Cl2 2.7300 4_555 no
H9C H10A 2.3300 . no
H9C C10 2.9000 . no
H10A Fe1 3.4600 . no
H10A Cl2 2.8500 4_555 no
H10A H9C 2.3300 . no
H10A C9 2.9100 . no
H10B Fe1 3.3800 . no
H10B C6 2.8800 . no
H10B H6B 2.3400 . no
H11A H128 2.3700 . no
H11A H20 2.3600 . no
H11A C28 2.7500 . no
H11A H28 2.2800 . no
H11A C128 2.8700 . no
H11A C20 2.9900 . no
H11B C20 2.9400 . no
H11B F6 2.6100 2_546 no
H11B H20 2.5100 . no
H11B F1 2.1600 2_546 no
H11B B2 2.9900 2_546 no
H11B H13A 2.5200 4_554 no
H11B F8 2.4100 2_546 no
H12A C62 2.7000 4_555 no
H12A C44 2.9000 . no
H12A H44 2.2600 . no
H12A C162 2.9400 4_555 no
H12A H162 2.4100 4_555 no
H12A H62 2.1600 4_555 no
H12B C85 2.7900 . no
H12B H85 2.1600 . no
H12B C44 2.8300 . no
H12B F8 2.6300 3_567 no
H12B H44 2.2900 . no
H12B F1 2.7500 3_567 no
H12B H14A 2.5500 4_555 no
H13A H11B 2.5200 4_555 no
H13A C79 2.7500 . no
H13A H79 2.0800 . no
H13A F1 2.4500 3_567 no
H13A F8 2.4300 3_567 no
H13A C50 2.7900 . no
H13A H50 2.2200 . no
H13B H50 2.4700 . no
H13B C56 3.0700 . no
H13B H28 2.4500 4_555 no
H13B C156 3.0600 . no
H13B C50 3.0300 . no
H13B C28 2.8800 4_555 no
H13B C128 2.9500 4_555 no
H13B H128 2.5000 4_555 no
H14A F8 2.4300 2_546 no
H14A C70 2.7700 . no
H14A H70 2.1200 . no
H14A F1 2.3100 2_546 no
H14A F2 2.8500 2_546 no
H14A H12B 2.5500 4_554 no
H14B C62 2.9600 . no
H14B C68 2.8200 . no
H14B H68 2.4200 . no
H14B C162 3.0300 . no
H14B C168 3.0200 . no
H14B H162 2.5900 . no
H16 P2 3.0400 . no
H16 P1 3.1600 . no
H17 C36 2.9800 . no
H17 C136 2.9700 . no
H18 C19 3.0200 3_657 no
H19 C18 3.0400 3_657 no
H19 H71 2.5400 3_657 no
H19 C71 3.0000 3_657 no
H19 C72 3.0400 3_657 no
H20 H11A 2.3600 . no
H20 H11B 2.5100 . no
H20 C11 2.6800 . no
H22 C15 2.7000 . no
H22 C20 2.8500 . no
H23 H6B 2.5300 3_557 no
H23 C17 3.0300 3_557 no
H24 F3 2.6700 2_446 no
H24 H36 2.4800 3_557 no
H24 C17 2.9900 3_557 no
H24 C18 2.9100 3_557 no
H24 F7 2.7600 2_446 no
H25 F2 2.5900 2_446 no
H25 F3 2.7400 2_446 no
H25 C31 3.0400 . no
H26 C132 2.8800 . no
H26 C127 3.0000 . no
H26 Cl1 3.0000 . no
H26 C32 2.8800 . no
H26 H7B 2.4100 . no
H26 C27 3.0800 . no
H28 C11 2.9800 . no
H28 H11A 2.2800 . no
H28 H13B 2.4500 4_554 no
H28 C13 3.1000 4_554 no
H29 H137 2.4600 3_557 no
H29 C59 2.9700 2_546 no
H30 F4 2.5900 2_446 no
H30 H60 2.5200 2_546 no
H31 F2 2.8200 2_446 no
H36 C24 3.0900 3_557 no
H36 H24 2.4800 3_557 no
H38 Cl2 2.8100 4_555 no
H40 P2 3.0900 . no
H40 P3 2.8800 . no
H42 H8B 2.5900 1_655 no
H44 C12 2.5200 . no
H44 H12A 2.2600 . no
H44 H12B 2.2900 . no
H47 C166 2.8900 . no
H49 C60 3.0500 3_667 no
H49 C61 2.9200 3_667 no
H49 H60 2.5600 3_667 no
H49 H61 2.3000 3_667 no
H50 C13 2.6300 . no
H50 H13A 2.2200 . no
H50 H13B 2.4700 . no
H52 H9B 2.6000 . no
H59 C155 2.9000 3_567 no
H59 H155 2.5300 3_567 no
H60 H49 2.5600 3_667 no
H60 C30 3.0700 2_556 no
H60 H30 2.5200 2_556 no
H61 H49 2.3000 3_667 no
H62 H12A 2.1600 4_554 no
H62 C12 2.8600 4_554 no
H64 P5 3.0600 . no
H64 P1 3.1200 . no
H68 C69 2.8200 . no
H68 H14B 2.4200 . no
H68 C14 3.0500 . no
H70 F1 2.8600 2_546 no
H70 C14 2.6800 . no
H70 H14A 2.1200 . no
H71 H19 2.5400 3_657 no
H71 C19 3.0800 3_657 no
H73 C134 3.0600 . no
H73 C81 2.9300 . no
H74 C63 2.8500 . no
H74 C81 3.0300 . no
H74 C82 3.0200 . no
H74 H82 2.4500 . no
H74 C163 2.9100 . no
H74 H81 2.4600 . no
H75 P4 3.0200 . no
H79 C13 2.6700 . no
H79 H13A 2.0800 . no
H81 H74 2.4600 . no
H81 P2 3.1700 . no
H82 C74 2.9200 . no
H82 H74 2.4500 . no
H83 H153 2.4600 1_655 no
H84 C153 3.0700 1_655 no
H84 H153 2.3100 1_655 no
H85 H12B 2.1600 . no
H85 C12 2.7000 . no
H128 H13B 2.5000 4_554 no
H128 H11A 2.3700 . no
H128 C11 3.0000 . no
H132 Cl2 2.9000 . no
H134 C39 2.7100 . no
H134 C44 2.8500 . no
H137 H29 2.4600 3_557 no
H152 C9 2.9700 . no
H152 H9B 2.4000 . no
H153 C84 2.8600 1_455 no
H153 C83 2.9300 1_455 no
H153 H9B 2.5900 . no
H153 H83 2.4600 1_455 no
H153 H84 2.3100 1_455 no
H155 H165 2.5600 3_567 no
H155 H59 2.5300 3_567 no
H156 C45 2.8400 . no
H158 Cl1 2.9300 . no
H158 Cl2 3.1200 . no
H162 H14B 2.5900 . no
H162 C12 3.0100 4_554 no
H162 H12A 2.4100 4_554 no
H164 P1 3.0900 . no
H164 P5 2.9900 . no
H165 H155 2.5600 3_567 no
H168 H8C 2.6000 1_655 no
H168 C69 2.9200 . no

loop_
_geom_hbond_atom_site_label_D
_geom_hbond_atom_site_label_H
_geom_hbond_atom_site_label_A
_geom_hbond_distance_DH
_geom_hbond_distance_HA
_geom_hbond_distance_DA
_geom_hbond_angle_DHA
_geom_hbond_site_symmetry_A
_geom_hbond_publ_flag
C9 H9C Cl2 0.9600 2.7300 3.680(4) 170.00 4_555 yes
C11 H11B F1 0.9700 2.1600 3.090(9) 160.00 2_546 yes
C13 H13A F1 0.9700 2.4500 3.311(10) 147.00 3_567 yes
C14 H14A F1 0.9700 2.3100 3.250(11) 164.00 2_546 yes

loop_
_geom_torsion_atom_site_label_1
_geom_torsion_atom_site_label_2
_geom_torsion_atom_site_label_3
_geom_torsion_atom_site_label_4
_geom_torsion
_geom_torsion_site_symmetry_1
_geom_torsion_site_symmetry_2
_geom_torsion_site_symmetry_4
_geom_torsion_publ_flag
P1 Cu1 Cl1 Cu2 172.20(3) . . . no
P6 Cu1 Cl1 Cu2 -64.42(4) . . . no
P11 Cu1 Cl1 Cu2 61.60(4) . . . no
P6 Cu1 P11 C69 -53.68(13) . . . no
P6 Cu1 P1 P5 -138.69(5) . . . no
P11 Cu1 P1 P5 96.34(5) . . . no
P11 Cu1 P6 C21 174.64(11) . . . no
P1 Cu1 P6 C21 53.06(11) . . . no
Cl1 Cu1 P1 P2 179.60(6) . . . no
P6 Cu1 P1 P2 60.61(8) . . . no
P11 Cu1 P1 P2 -64.35(7) . . . no
Cl1 Cu1 P11 C14 -61.82(13) . . . no
Cl1 Cu1 P1 Fe1 66.73(11) . . . no
P6 Cu1 P1 Fe1 -52.25(12) . . . no
P11 Cu1 P1 Fe1 -177.22(10) . . . no
Cl1 Cu1 P11 C63 61.5(5) . . . no
P1 Cu1 P11 C63 -45.0(5) . . . no
P6 Cu1 P11 C63 -173.0(5) . . . no
Cl1 Cu1 P1 P5 -19.71(6) . . . no
P1 Cu1 P6 C15 -68.00(13) . . . no
P11 Cu1 P6 C15 53.58(13) . . . no
Cl1 Cu1 P6 C21 -59.15(11) . . . no
Cl1 Cu1 P11 C69 -179.19(12) . . . no
P1 Cu1 P11 C69 74.38(12) . . . no
Cl1 Cu1 P6 C11 62.10(13) . . . no
P6 Cu1 P11 C14 63.69(13) . . . no
P1 Cu1 P6 C11 174.31(13) . . . no
P1 Cu1 P11 C14 -168.25(13) . . . no
Cl1 Cu1 P6 C15 179.78(12) . . . no
P11 Cu1 P6 C11 -64.11(14) . . . no
Cl1 Cu2 P7 C127 57.5(4) . . . no
P10 Cu2 Cl2 Cu3 66.35(4) . . 4_554 no
P7 Cu2 Cl2 Cu3 -63.38(4) . . 4_554 no
P10 Cu2 P7 C11 60.33(14) . . . no
Cl2 Cu2 P7 C127 -52.0(4) . . . no
P10 Cu2 Cl1 Cu1 -65.52(4) . . . no
Cl1 Cu2 Cl2 Cu3 -178.05(3) . . 4_554 no
Cl2 Cu2 P7 C11 -176.54(13) . . . no
Cl1 Cu2 P10 C12 -178.24(12) . . 4_554 no
Cl2 Cu2 P10 C12 -68.54(13) . . 4_554 no
P7 Cu2 P10 C12 54.86(13) . . 4_554 no
P7 Cu2 Cl1 Cu1 66.69(4) . . . no
P10 Cu2 P7 C127 -175.2(4) . . . no
Cl1 Cu2 P7 C13 -179.83(12) . . 4_554 no
Cl2 Cu2 P7 C13 70.68(13) . . 4_554 no
P7 Cu2 P10 C57 178.5(3) . . . no
Cl1 Cu2 P7 C11 -67.05(13) . . . no
Cl2 Cu2 P10 C14 179.49(12) . . . no
P7 Cu2 P10 C14 -57.11(13) . . . no
Cl2 Cu2 Cl1 Cu1 -179.31(3) . . . no
Cl2 Cu2 P10 C57 55.1(3) . . . no
Cl1 Cu2 P10 C14 69.78(13) . . . no
Cl1 Cu2 P10 C57 -54.6(3) . . . no
P10 Cu2 P7 C13 -52.46(13) . . 4_554 no
P8 Cu3 Cl2 Cu2 -64.00(4) 4_554 4_554 . no
P8 Cu3 P9 C13 -68.17(14) . . . no
Cl2 Cu3 P9 C13 55.73(14) 4_555 . . no
P9 Cu3 Cl2 Cu2 59.46(4) 4_554 4_554 . no
P8 Cu3 P9 C45 47.01(16) . . . no
Cl2 Cu3 P9 C45 170.90(15) 4_555 . . no
P3 Cu3 Cl2 Cu2 179.39(4) 4_554 4_554 . no
P3 Cu3 P8 C12 -176.78(13) . . . no
P9 Cu3 P8 C12 64.84(13) . . . no
Cl2 Cu3 P8 C12 -61.80(13) 4_555 . . no
P3 Cu3 P9 C45 -70.98(15) . . . no
Cl2 Cu3 P8 C86 -177.50(17) 4_555 . . no
P3 Cu3 P8 C133 -52.2(2) . . . no
P9 Cu3 P8 C133 -170.6(2) . . . no
Cl2 Cu3 P8 C133 62.8(2) 4_555 . . no
P3 Cu3 P9 C13 173.85(14) . . . no
P8 Cu3 P9 C51 167.5(4) . . . no
Cl2 Cu3 P9 C51 -68.7(4) 4_555 . . no
P8 Cu3 P3 Fe1 123.94(9) . . . no
P9 Cu3 P3 Fe1 -117.50(9) . . . no
Cl2 Cu3 P3 Fe1 6.16(10) 4_555 . . no
P8 Cu3 P3 P2 27.31(7) . . . no
P3 Cu3 P9 C51 49.5(4) . . . no
P9 Cu3 P8 C86 -50.87(17) . . . no
P9 Cu3 P3 P4 -22.64(7) . . . no
P3 Cu3 P8 C86 67.52(17) . . . no
P9 Cu3 P3 P2 145.86(6) . . . no
Cl2 Cu3 P3 P2 -90.48(6) 4_555 . . no
Cl2 Cu3 P3 P4 101.03(6) 4_555 . . no
P8 Cu3 P3 P4 -141.19(6) . . . no
C2 Fe1 C5 C1 38.1(2) . . . no
C3 Fe1 C5 C1 81.7(2) . . . no
P3 Fe1 C5 C1 -149.73(19) . . . no
P4 Fe1 C5 C1 159.55(17) . . . no
C1 Fe1 P3 Cu3 -50.29(18) . . . no
P1 Fe1 P3 P2 -40.10(4) . . . no
P4 Fe1 P3 P2 -131.23(5) . . . no
P5 Fe1 P3 P2 -92.93(4) . . . no
C1 Fe1 P3 P2 65.13(15) . . . no
C3 Fe1 P3 Cu3 47.56(17) . . . no
C4 Fe1 P3 Cu3 17.23(15) . . . no
C5 Fe1 P3 Cu3 -22.43(15) . . . no
C5 Fe1 P2 P3 -98.83(10) . . . no
P2 Fe1 C5 C1 -95.5(2) . . . no
P5 Fe1 P3 P4 38.30(4) . . . no
C1 Fe1 P3 P4 -163.65(15) . . . no
C3 Fe1 P3 P4 -65.79(14) . . . no
C4 Fe1 P3 P4 -96.13(12) . . . no
C5 Fe1 P3 P4 -135.79(12) . . . no
C1 Fe1 P1 P5 131.00(10) . . . no
P1 Fe1 C2 C1 92.01(18) . . . no
P2 Fe1 C2 C1 43.4(2) . . . no
P4 Fe1 C2 C1 -167.11(16) . . . no
P5 Fe1 C2 C1 145.42(18) . . . no
C3 Fe1 P3 P2 162.98(14) . . . no
C4 Fe1 P3 P2 132.64(12) . . . no
C5 Fe1 P3 P2 92.99(12) . . . no
P1 Fe1 P3 P4 91.13(4) . . . no
P2 Fe1 P3 P4 131.23(5) . . . no
C4 Fe1 P4 P3 95.18(10) . . . no
C5 Fe1 P4 P3 70.65(15) . . . no
P1 Fe1 P4 P5 39.05(4) . . . no
P2 Fe1 P4 P5 91.89(4) . . . no
P3 Fe1 P4 P5 128.97(5) . . . no
C2 Fe1 P4 P5 -66.61(12) . . . no
C3 Fe1 P4 P5 -95.63(9) . . . no
C4 Fe1 P4 P5 -135.85(10) . . . no
C5 Fe1 P4 P5 -160.38(15) . . . no
C1 Fe1 C2 C7 -120.6(4) . . . no
C3 Fe1 C2 C7 120.9(4) . . . no
C4 Fe1 C2 C7 158.7(4) . . . no
P2 Fe1 P5 P1 36.13(4) . . . no
P3 Fe1 P5 P1 89.33(4) . . . no
P4 Fe1 P5 P1 127.77(5) . . . no
C1 Fe1 P5 P1 -71.27(14) . . . no
C2 Fe1 P5 P1 -98.96(11) . . . no
C3 Fe1 P5 P1 -139.20(11) . . . no
C4 Fe1 P5 P1 -163.63(14) . . . no
P1 Fe1 P5 P4 -127.77(5) . . . no
P2 Fe1 P5 P4 -91.64(4) . . . no
P3 Fe1 P5 P4 -38.44(4) . . . no
C1 Fe1 P5 P4 160.96(14) . . . no
C2 Fe1 P5 P4 133.27(11) . . . no
C3 Fe1 P5 P4 93.04(11) . . . no
C4 Fe1 P5 P4 68.60(15) . . . no
P1 Fe1 P4 P3 -89.92(4) . . . no
P2 Fe1 P4 P3 -37.08(4) . . . no
P5 Fe1 P4 P3 -128.97(5) . . . no
C2 Fe1 P4 P3 164.42(12) . . . no
C3 Fe1 P4 P3 135.40(9) . . . no
P1 Fe1 P3 Cu3 -155.52(9) . . . no
P2 Fe1 P3 Cu3 -115.42(10) . . . no
P4 Fe1 P3 Cu3 113.35(10) . . . no
P5 Fe1 P3 Cu3 151.66(9) . . . no
P2 Fe1 P1 Cu1 127.67(12) . . . no
P3 Fe1 P1 Cu1 167.97(11) . . . no
P4 Fe1 P1 Cu1 -138.99(11) . . . no
P5 Fe1 P1 Cu1 -99.94(11) . . . no
C1 Fe1 P1 Cu1 31.07(15) . . . no
C2 Fe1 P1 Cu1 -9.63(16) . . . no
C3 Fe1 P1 Cu1 -36.5(2) . . . no
C5 Fe1 P1 Cu1 59.65(17) . . . no
P3 Fe1 P1 P2 40.31(4) . . . no
P4 Fe1 P1 P2 93.35(4) . . . no
P5 Fe1 P1 P2 132.40(5) . . . no
C1 Fe1 P1 P2 -96.60(10) . . . no
C2 Fe1 P1 P2 -137.30(11) . . . no
C3 Fe1 P1 P2 -164.18(16) . . . no
C5 Fe1 P1 P2 -68.01(13) . . . no
P2 Fe1 P1 P5 -132.40(5) . . . no
P3 Fe1 P1 P5 -92.09(4) . . . no
P4 Fe1 P1 P5 -39.05(4) . . . no
P3 Fe1 C4 C3 143.0(2) . . . no
C2 Fe1 P1 P5 90.31(11) . . . no
C3 Fe1 P1 P5 63.42(16) . . . no
C5 Fe1 P1 P5 159.59(13) . . . no
P2 Fe1 C4 C5 -46.9(2) . . . no
P3 Fe1 C4 C5 -97.39(19) . . . no
P4 Fe1 C4 C5 -151.53(18) . . . no
P5 Fe1 C4 C5 159.30(16) . . . no
C1 Fe1 C4 C5 38.0(2) . . . no
C2 Fe1 C4 C5 81.7(2) . . . no
C3 Fe1 C4 C5 119.6(3) . . . no
P2 Fe1 C4 C9 75.6(4) . . . no
P3 Fe1 C4 C9 25.2(3) . . . no
P4 Fe1 C4 C9 -29.0(3) . . . no
P3 Fe1 P2 P1 -126.07(5) . . . no
P4 Fe1 P2 P1 -89.05(4) . . . no
P5 Fe1 P2 P1 -36.13(4) . . . no
C1 Fe1 P2 P1 94.10(9) . . . no
C2 Fe1 P2 P1 67.34(14) . . . no
C4 Fe1 P2 P1 162.83(15) . . . no
C5 Fe1 P2 P1 135.10(11) . . . no
P1 Fe1 P2 P3 126.07(5) . . . no
P4 Fe1 P2 P3 37.02(4) . . . no
P5 Fe1 P2 P3 89.94(4) . . . no
C1 Fe1 P2 P3 -139.84(9) . . . no
C2 Fe1 P2 P3 -166.59(13) . . . no
C4 Fe1 P2 P3 -71.11(16) . . . no
P1 Fe1 C1 C2 -95.88(19) . . . no
P2 Fe1 C1 C2 -149.68(18) . . . no
P3 Fe1 C1 C2 162.57(16) . . . no
P5 Fe1 C1 C2 -45.9(2) . . . no
C3 Fe1 C1 C2 37.71(19) . . . no
C4 Fe1 C1 C2 81.2(2) . . . no
C5 Fe1 C1 C2 117.8(3) . . . no
P1 Fe1 C1 C5 146.3(2) . . . no
P2 Fe1 C1 C5 92.5(2) . . . no
P3 Fe1 C1 C5 44.8(3) . . . no
P5 Fe1 C1 C5 -163.67(17) . . . no
C2 Fe1 C1 C5 -117.8(3) . . . no
C3 Fe1 C1 C5 -80.1(2) . . . no
C4 Fe1 C1 C5 -36.7(2) . . . no
P1 Fe1 C1 C6 25.5(3) . . . no
P2 Fe1 C1 C6 -28.3(3) . . . no
P3 Fe1 C1 C6 -76.0(3) . . . no
P5 Fe1 C1 C6 75.6(3) . . . no
C2 Fe1 C1 C6 121.4(4) . . . no
C3 Fe1 C1 C6 159.1(3) . . . no
C4 Fe1 C1 C6 -157.5(3) . . . no
C5 Fe1 C1 C6 -120.8(4) . . . no
C4 Fe1 C5 C10 -122.9(4) . . . no
C1 Fe1 C3 C8 -158.7(3) . . . no
C2 Fe1 C3 C8 -120.8(4) . . . no
C4 Fe1 C3 C8 120.8(4) . . . no
C5 Fe1 C3 C8 157.3(3) . . . no
C3 Fe1 C2 C1 -118.6(3) . . . no
C5 Fe1 C2 C7 -159.0(4) . . . no
C5 Fe1 C2 C1 -38.4(2) . . . no
P1 Fe1 C2 C3 -149.42(18) . . . no
P2 Fe1 C2 C3 161.97(16) . . . no
P4 Fe1 C2 C3 -48.5(2) . . . no
P5 Fe1 C2 C3 -96.01(19) . . . no
P1 Fe1 C5 C1 -46.8(2) . . . no
P2 Fe1 C4 C3 -166.57(18) . . . no
C5 Fe1 C2 C3 80.2(2) . . . no
P4 Fe1 C4 C3 88.8(2) . . . no
P5 Fe1 C4 C3 39.7(3) . . . no
C1 Fe1 C4 C3 -81.6(2) . . . no
C2 Fe1 C4 C3 -37.9(2) . . . no
C5 Fe1 C4 C3 -119.6(3) . . . no
C1 Fe1 C3 C2 -37.82(19) . . . no
C4 Fe1 C2 C1 -80.8(2) . . . no
C5 Fe1 C3 C2 -81.9(2) . . . no
P1 Fe1 C3 C4 162.09(19) . . . no
P3 Fe1 C3 C4 -50.8(3) . . . no
P4 Fe1 C3 C4 -98.2(2) . . . no
P5 Fe1 C3 C4 -151.7(2) . . . no
C1 Fe1 C2 C3 118.6(3) . . . no
C4 Fe1 C2 C3 37.8(2) . . . no
C5 Fe1 C3 C4 36.5(2) . . . no
P1 Fe1 C2 C7 -28.6(3) . . . no
P2 Fe1 C2 C7 -77.2(4) . . . no
P4 Fe1 C2 C7 72.3(4) . . . no
P5 Fe1 C2 C7 24.8(3) . . . no
C5 Fe1 C4 C9 122.5(4) . . . no
C3 Fe1 C4 C9 -117.8(5) . . . no
C4 Fe1 C3 C2 -118.3(3) . . . no
P1 Fe1 C5 C4 -165.87(16) . . . no
P2 Fe1 C5 C4 145.48(18) . . . no
P3 Fe1 C5 C4 91.20(19) . . . no
P4 Fe1 C5 C4 40.5(2) . . . no
C1 Fe1 C5 C4 -119.1(3) . . . no
C1 Fe1 C3 C4 80.5(2) . . . no
C2 Fe1 C3 C4 118.3(3) . . . no
P1 Fe1 C5 C10 71.3(3) . . . no
P1 Fe1 C3 C8 -77.1(3) . . . no
P1 Fe1 C3 C2 43.8(3) . . . no
P3 Fe1 C3 C2 -169.18(16) . . . no
P4 Fe1 C3 C2 143.43(18) . . . no
P5 Fe1 C3 C2 89.98(19) . . . no
C3 Fe1 C5 C10 -160.2(4) . . . no
C4 Fe1 C5 C1 119.1(3) . . . no
C1 Fe1 C5 C10 118.1(4) . . . no
P2 Fe1 C5 C10 22.6(3) . . . no
P3 Fe1 C3 C8 70.0(3) . . . no
P4 Fe1 C3 C8 22.6(3) . . . no
P5 Fe1 C3 C8 -30.9(3) . . . no
C2 Fe1 C5 C4 -80.9(2) . . . no
C3 Fe1 C5 C4 -37.4(2) . . . no
P3 Fe1 C5 C10 -31.7(3) . . . no
P4 Fe1 C5 C10 -82.4(4) . . . no
C2 Fe1 C4 C9 -155.7(4) . . . no
C2 Fe1 C5 C10 156.2(4) . . . no
C1 Fe1 C4 C9 160.6(4) . . . no
P5 Fe1 C4 C9 -78.2(3) . . . no
Cu1 P1 P2 Fe1 -153.51(7) . . . no
P5 P1 P2 P3 -3.97(7) . . . no
Fe1 P1 P2 P3 -48.52(4) . . . no
Cu1 P1 P5 Fe1 151.11(5) . . . no
Cu1 P1 P2 P3 157.98(6) . . . no
P5 P1 P2 Fe1 44.55(5) . . . no
Cu1 P1 P5 P4 -161.05(5) . . . no
P2 P1 P5 Fe1 -44.54(5) . . . no
Fe1 P1 P5 P4 47.84(5) . . . no
P2 P1 P5 P4 3.30(7) . . . no
P1 P2 P3 Fe1 48.91(4) . . . no
Fe1 P2 P3 P4 -45.75(5) . . . no
P1 P2 P3 P4 3.16(7) . . . no
Fe1 P2 P3 Cu3 144.33(6) . . . no
P1 P2 P3 Cu3 -166.76(5) . . . no
Cu3 P3 P4 Fe1 -144.23(6) . . . no
Cu3 P3 P4 P5 168.86(5) . . . no
Fe1 P3 P4 P5 -46.91(5) . . . no
P2 P3 P4 P5 -1.21(7) . . . no
P2 P3 P4 Fe1 45.70(5) . . . no
P3 P4 P5 P1 -1.26(7) . . . no
P3 P4 P5 Fe1 46.68(5) . . . no
Fe1 P4 P5 P1 -47.94(5) . . . no
C15 P6 C21 C22 -19.4(3) . . . no
Cu1 P6 C21 C22 -144.9(2) . . . no
C11 P6 C21 C22 87.2(3) . . . no
Cu1 P6 C21 C26 38.1(3) . . . no
C15 P6 C21 C26 163.5(2) . . . no
Cu1 P6 C15 C16 34.8(3) . . . no
C11 P6 C21 C26 -89.9(3) . . . no
C21 P6 C11 P7 82.5(2) . . . no
C21 P6 C15 C20 85.8(3) . . . no
Cu1 P6 C11 P7 -46.7(2) . . . no
C11 P6 C15 C20 -20.6(4) . . . no
C11 P6 C15 C16 159.9(3) . . . no
C15 P6 C11 P7 -169.81(19) . . . no
C21 P6 C15 C16 -93.7(3) . . . no
Cu1 P6 C15 C20 -145.8(3) . . . no
C11 P7 C127 C128 -46.1(9) . . . no
C13 P7 C127 C128 56.3(9) 4_554 . . no
Cu2 P7 C127 C128 -175.2(7) . . . no
C127 P7 C11 P6 -79.2(3) . . . no
Cu2 P7 C13 P9 55.2(2) 4_555 4_555 . no
C13 P7 C127 C132 -125.6(8) 4_554 . . no
Cu2 P7 C127 C132 2.9(9) . . . no
C127 P7 C13 P9 -73.1(4) 4_555 4_555 . no
C13 P7 C11 P6 173.3(2) 4_554 . . no
C11 P7 C13 P9 177.9(2) 4_555 4_555 . no
C11 P7 C127 C132 132.0(8) . . . no
Cu2 P7 C11 P6 50.0(2) . . . no
Cu3 P8 C86 C81 -70.6(4) . . . no
Cu3 P8 C12 P10 49.5(2) . . 4_555 no
C133 P8 C12 P10 -83.7(3) . . 4_555 no
Cu3 P8 C133 C134 158.5(5) . . . no
C133 P8 C86 C85 -125.0(5) . . . no
C12 P8 C86 C81 165.8(4) . . . no
C12 P8 C86 C85 -18.8(5) . . . no
Cu3 P8 C86 C85 104.8(4) . . . no
C86 P8 C12 P10 171.8(2) . . 4_555 no
C86 P8 C133 C134 33.0(6) . . . no
C12 P8 C133 C138 106.4(4) . . . no
C133 P8 C86 C81 59.6(4) . . . no
C12 P8 C133 C134 -71.7(6) . . . no
Cu3 P8 C133 C138 -23.5(5) . . . no
C86 P8 C133 C138 -149.0(4) . . . no
C45 P9 C51 C56 -30.0(10) . . . no
Cu3 P9 C51 C56 -158.1(8) . . . no
C13 P9 C51 C56 72.0(9) . . . no
C45 P9 C51 C52 152.1(8) . . . no
Cu3 P9 C45 C50 -126.8(4) . . . no
Cu3 P9 C51 C52 23.9(10) . . . no
Cu3 P9 C45 C46 55.1(4) . . . no
C51 P9 C45 C50 102.2(5) . . . no
C51 P9 C45 C46 -76.0(5) . . . no
C13 P9 C51 C52 -106.0(8) . . . no
C13 P9 C45 C50 -2.9(5) . . . no
C13 P9 C45 C46 178.9(4) . . . no
C51 P9 C13 P7 87.4(3) . . 4_555 no
C45 P9 C13 P7 -170.2(2) . . 4_555 no
Cu3 P9 C13 P7 -45.7(2) . . 4_555 no
C12 P10 C57 C62 -40.9(7) 4_554 . . no
Cu2 P10 C14 P11 -55.2(2) . . . no
C12 P10 C14 P11 -177.3(2) 4_554 . . no
Cu2 P10 C12 P8 -53.8(2) 4_555 4_555 . no
C57 P10 C12 P8 81.1(3) 4_555 4_555 . no
C14 P10 C12 P8 -174.6(2) 4_555 4_555 . no
C57 P10 C14 P11 79.8(3) . . . no
Cu2 P10 C57 C62 -170.9(6) . . . no
C14 P10 C57 C62 60.0(7) . . . no
C12 P10 C57 C58 140.4(5) 4_554 . . no
C14 P10 C57 C58 -118.7(6) . . . no
Cu2 P10 C57 C58 10.5(7) . . . no
C69 P11 C63 C68 47.2(11) . . . no
C14 P11 C63 C64 122.8(10) . . . no
C69 P11 C63 C64 -132.6(10) . . . no
Cu1 P11 C63 C68 173.5(8) . . . no
Cu1 P11 C69 C74 -78.9(3) . . . no
C14 P11 C63 C68 -57.3(11) . . . no
C63 P11 C69 C70 -129.9(5) . . . no
C63 P11 C69 C74 51.7(5) . . . no
Cu1 P11 C63 C64 -6.3(13) . . . no
C14 P11 C69 C70 -25.1(4) . . . no
Cu1 P11 C14 P10 50.7(2) . . . no
C63 P11 C14 P10 -82.1(4) . . . no
Cu1 P11 C69 C70 99.5(3) . . . no
C14 P11 C69 C74 156.5(3) . . . no
C69 P11 C14 P10 174.91(19) . . . no
C6 C1 C5 C4 -175.0(4) . . . no
Fe1 C1 C2 C3 -60.4(3) . . . no
Fe1 C1 C2 C7 122.1(4) . . . no
C5 C1 C2 Fe1 60.1(3) . . . no
Fe1 C1 C5 C10 -122.5(4) . . . no
C2 C1 C5 C4 0.7(4) . . . no
C6 C1 C2 C7 -2.2(6) . . . no
C6 C1 C2 Fe1 -124.3(4) . . . no
C6 C1 C5 Fe1 124.4(4) . . . no
C6 C1 C2 C3 175.3(4) . . . no
Fe1 C1 C5 C4 60.7(3) . . . no
C5 C1 C2 C7 -177.8(4) . . . no
C2 C1 C5 Fe1 -60.0(3) . . . no
C5 C1 C2 C3 -0.3(4) . . . no
C2 C1 C5 C10 177.5(3) . . . no
C6 C1 C5 C10 1.9(6) . . . no
Fe1 C2 C3 C4 -60.7(3) . . . no
C1 C2 C3 C8 -175.7(4) . . . no
C7 C2 C3 C8 1.8(6) . . . no
Fe1 C2 C3 C8 123.8(4) . . . no
C7 C2 C3 C4 177.3(4) . . . no
C7 C2 C3 Fe1 -122.0(4) . . . no
C1 C2 C3 C4 -0.1(4) . . . no
C1 C2 C3 Fe1 60.5(3) . . . no
C2 C3 C4 C5 0.5(4) . . . no
C8 C3 C4 Fe1 -124.2(4) . . . no
Fe1 C3 C4 C9 124.2(4) . . . no
C2 C3 C4 Fe1 60.2(3) . . . no
C2 C3 C4 C9 -175.6(4) . . . no
C8 C3 C4 C5 176.1(4) . . . no
C8 C3 C4 C9 0.0(6) . . . no
Fe1 C3 C4 C5 -59.7(3) . . . no
C3 C4 C5 C1 -0.7(4) . . . no
Fe1 C4 C5 C1 -60.1(3) . . . no
C3 C4 C5 Fe1 59.4(3) . . . no
C9 C4 C5 C1 175.2(4) . . . no
C3 C4 C5 C10 -177.5(4) . . . no
Fe1 C4 C5 C10 123.2(4) . . . no
C9 C4 C5 Fe1 -124.7(4) . . . no
C9 C4 C5 C10 -1.6(7) . . . no
P6 C15 C20 C19 -179.2(3) . . . no
C16 C15 C20 C19 0.3(6) . . . no
C20 C15 C16 C17 -0.9(5) . . . no
P6 C15 C16 C17 178.7(3) . . . no
C15 C16 C17 C18 0.4(6) . . . no
C16 C17 C18 C19 0.6(6) . . . no
C17 C18 C19 C20 -1.1(6) . . . no
C18 C19 C20 C15 0.6(6) . . . no
C22 C21 C26 C25 -0.7(5) . . . no
C26 C21 C22 C23 -0.9(5) . . . no
P6 C21 C22 C23 -177.9(3) . . . no
P6 C21 C26 C25 176.5(2) . . . no
C21 C22 C23 C24 2.1(5) . . . no
C22 C23 C24 C25 -1.8(6) . . . no
C23 C24 C25 C26 0.2(5) . . . no
C24 C25 C26 C21 1.0(5) . . . no
C50 C45 C46 C47 0.0(8) . . . no
C46 C45 C50 C49 0.1(8) . . . no
P9 C45 C50 C49 -178.0(4) . . . no
P9 C45 C46 C47 178.3(4) . . . no
C45 C46 C47 C48 -0.1(8) . . . no
C46 C47 C48 C49 0.0(8) . . . no
C47 C48 C49 C50 0.1(8) . . . no
C48 C49 C50 C45 -0.1(8) . . . no
C52 C51 C56 C55 0.2(16) . . . no
P9 C51 C52 C53 178.0(8) . . . no
P9 C51 C56 C55 -177.8(8) . . . no
C56 C51 C52 C53 0.0(16) . . . no
C51 C52 C53 C54 -0.1(14) . . . no
C52 C53 C54 C55 0.1(13) . . . no
C53 C54 C55 C56 0.0(13) . . . no
C54 C55 C56 C51 -0.2(14) . . . no
P10 C57 C58 C59 178.7(5) . . . no
C58 C57 C62 C61 0.0(12) . . . no
P10 C57 C62 C61 -178.6(6) . . . no
C62 C57 C58 C59 0.0(11) . . . no
C57 C58 C59 C60 -0.1(9) . . . no
C58 C59 C60 C61 0.1(8) . . . no
C59 C60 C61 C62 0.0(9) . . . no
C60 C61 C62 C57 0.0(11) . . . no
C68 C63 C64 C65 0.1(18) . . . no
C64 C63 C68 C67 -0.1(18) . . . no
P11 C63 C64 C65 180.0(8) . . . no
P11 C63 C68 C67 -180.0(8) . . . no
C63 C64 C65 C66 -0.1(15) . . . no
C64 C65 C66 C67 0.1(11) . . . no
C65 C66 C67 C68 -0.1(11) . . . no
C66 C67 C68 C63 0.1(15) . . . no
P11 C69 C70 C71 -179.1(3) . . . no
C70 C69 C74 C73 1.8(6) . . . no
C74 C69 C70 C71 -0.8(6) . . . no
P11 C69 C74 C73 -179.8(3) . . . no
C69 C70 C71 C72 -0.8(6) . . . no
C70 C71 C72 C73 1.3(6) . . . no
C71 C72 C73 C74 -0.3(7) . . . no
C72 C73 C74 C69 -1.3(7) . . . no
C82 C81 C86 C85 -0.1(8) . . . no
C86 C81 C82 C83 0.2(8) . . . no
C82 C81 C86 P8 175.5(4) . . . no
C81 C82 C83 C84 -0.1(8) . . . no
C82 C83 C84 C85 0.0(8) . . . no
C83 C84 C85 C86 0.0(8) . . . no
C84 C85 C86 C81 0.0(8) . . . no
C84 C85 C86 P8 -175.1(4) . . . no
P7 C127 C128 C129 178.2(6) . . . no
C128 C127 C132 C131 -0.1(14) . . . no
C132 C127 C128 C129 0.1(14) . . . no
P7 C127 C132 C131 -178.2(6) . . . no
C127 C128 C129 C130 -0.1(11) . . . no
C128 C129 C130 C131 0.1(9) . . . no
C129 C130 C131 C132 -0.1(9) . . . no
C130 C131 C132 C127 0.2(11) . . . no
P8 C133 C134 C135 178.0(6) . . . no
C138 C133 C134 C135 0.0(11) . . . no
P8 C133 C138 C137 -178.1(4) . . . no
C134 C133 C138 C137 0.0(9) . . . no
C133 C134 C135 C136 0.0(12) . . . no
C134 C135 C136 C137 0.0(11) . . . no
C135 C136 C137 C138 0.0(9) . . . no
C136 C137 C138 C133 0.0(8) . . . no

loop_
_platon_squeeze_void_nr
_platon_squeeze_void_average_x
_platon_squeeze_void_average_y
_platon_squeeze_void_average_z
_platon_squeeze_void_volume
_platon_squeeze_void_count_electrons
_platon_squeeze_void_content
1 0.000 0.500 0.000 779 172 ' '
2 0.000 0.000 0.500 779 172 ' '
